data_7245614
loop_
_publ_author_name
'Hu, Cong'
'Li, Ying-Yu'
'Qiu, Qi-Ming'
'Han, Hong-Liang'
'Gu, Chao-Yue'
'Yang, Yu-Ping'
'Dai, Li-Xiong'
'Jin, Qiong-Hua'

_publ_section_title
;
 Efficient dye degradation and THz spectra of {PMo12} based rare earth
 phosphine oxide complexes
;
_journal_name_full CrystEngComm
_journal_paper_doi 10.1039/D2CE00989G
_journal_year 2022
_chemical_formula_sum 'C44 H102 Gd Mo12 N2 O68 P9'
_chemical_formula_weight 3334.54
_space_group_IT_number 2
_space_group_name_Hall '-P 1'
_space_group_name_H-M_alt 'P -1'
_symmetry_cell_setting triclinic
_symmetry_space_group_name_H-M 'P -1'
_atom_sites_solution_hydrogens geom
_atom_sites_solution_primary direct
_atom_sites_solution_secondary difmap
_audit_creation_method SHELXL-97
_audit_update_record
;
2022-06-15 deposited with the CCDC.	2022-08-26 downloaded from the CCDC.
;
_cell_angle_alpha 100.360(3)
_cell_angle_beta 94.898(2)
_cell_angle_gamma 114.438(4)
_cell_formula_units_Z 2
_cell_length_a 13.9774(11)
_cell_length_b 14.8473(16)
_cell_length_c 28.034(3)
_cell_measurement_reflns_used 5711
_cell_measurement_temperature 293(2)
_cell_measurement_theta_max 25.349
_cell_measurement_theta_min 2.704
_cell_volume 5126.6(9)
_computing_structure_refinement 'SHELXL-97 (Sheldrick, 1997)'
_computing_structure_solution 'SHELXS-97 (Sheldrick, 1990)'
_diffrn_ambient_temperature 293(2)
_diffrn_measured_fraction_theta_full 0.982
_diffrn_measured_fraction_theta_max 0.982
_diffrn_measurement_device_type 'CCD area detector'
_diffrn_measurement_method 'phi and omega scans'
_diffrn_radiation_monochromator graphite
_diffrn_radiation_source 'fine-focus sealed tube'
_diffrn_radiation_type MoK\a
_diffrn_radiation_wavelength 0.71073
_diffrn_reflns_av_R_equivalents 0.0628
_diffrn_reflns_av_sigmaI/netI 0.0961
_diffrn_reflns_limit_h_max 16
_diffrn_reflns_limit_h_min -16
_diffrn_reflns_limit_k_max 17
_diffrn_reflns_limit_k_min -17
_diffrn_reflns_limit_l_max 18
_diffrn_reflns_limit_l_min -33
_diffrn_reflns_number 26160
_diffrn_reflns_theta_full 25.02
_diffrn_reflns_theta_max 25.02
_diffrn_reflns_theta_min 1.88
_exptl_absorpt_coefficient_mu 2.294
_exptl_absorpt_correction_T_max 0.7247
_exptl_absorpt_correction_T_min 0.4840
_exptl_absorpt_correction_type multi-scan
_exptl_absorpt_process_details sadabs
_exptl_crystal_colour yellow
_exptl_crystal_density_diffrn 2.160
_exptl_crystal_density_method 'not measured'
_exptl_crystal_description block
_exptl_crystal_F_000 3254
_exptl_crystal_size_max 0.37
_exptl_crystal_size_mid 0.23
_exptl_crystal_size_min 0.15
_refine_diff_density_max 2.136
_refine_diff_density_min -2.612
_refine_diff_density_rms 0.216
_refine_ls_extinction_method none
_refine_ls_goodness_of_fit_ref 1.175
_refine_ls_hydrogen_treatment mixed
_refine_ls_matrix_type full
_refine_ls_number_parameters 1228
_refine_ls_number_reflns 17796
_refine_ls_number_restraints 2422
_refine_ls_restrained_S_all 1.167
_refine_ls_R_factor_all 0.1658
_refine_ls_R_factor_gt 0.0942
_refine_ls_shift/su_max 0.001
_refine_ls_shift/su_mean 0.000
_refine_ls_structure_factor_coef Fsqd
_refine_ls_weighting_details 'calc w=1/[\s^2^(Fo^2^)+(0.1301P)^2^+0.0000P] where P=(Fo^2^+2Fc^2^)/3'
_refine_ls_weighting_scheme calc
_refine_ls_wR_factor_gt 0.2431
_refine_ls_wR_factor_ref 0.2849
_reflns_number_gt 9280
_reflns_number_total 17796
_reflns_threshold_expression >2sigma(I)
_cod_data_source_file d2ce00989g2.cif
_cod_data_source_block 210509f
_cod_depositor_comments
;
The following automatic conversions were performed:

data item '_symmetry_cell_setting' value 'Triclinic' was changed to
'triclinic' in accordance with the
/home/data/users/saulius/crontab/automatic-downloads/rss-feeds/RSC/lib/dictionaries/cif_core.dic
dictionary named 'cif_core.dic' version 2.4.2 last updated on
2011-04-26.

Automatic conversion script
Id: cif_fix_values 7556 2019-12-06 15:28:31Z antanas 
;
_cod_original_cell_volume 5126.7(8)
_cod_original_sg_symbol_H-M P-1
_cod_database_code 7245614

loop_
_symmetry_equiv_pos_as_xyz
'x, y, z'
'-x, -y, -z'

loop_
_atom_site_label
_atom_site_type_symbol
_atom_site_fract_x
_atom_site_fract_y
_atom_site_fract_z
_atom_site_U_iso_or_equiv
_atom_site_adp_type
_atom_site_occupancy
_atom_site_symmetry_multiplicity
_atom_site_calc_flag
_atom_site_refinement_flags
_atom_site_disorder_assembly
_atom_site_disorder_group
Gd1 Gd 0.75361(6) 1.00070(5) 0.74900(3) 0.0504(2) Uani 1 1 d . . .
Mo1 Mo 0.65208(13) 0.47257(12) 0.10103(5) 0.0664(4) Uani 1 1 d U . .
Mo2 Mo 0.69558(13) 0.72059(11) 0.08735(6) 0.0665(4) Uani 1 1 d . . .
Mo3 Mo 0.45421(12) 0.56179(12) 0.12215(5) 0.0605(4) Uani 1 1 d U . .
Mo4 Mo 0.27168(11) 0.32752(11) 0.03822(6) 0.0626(4) Uani 1 1 d U . .
Mo5 Mo 0.47622(13) 0.25501(10) 0.00646(6) 0.0664(4) Uani 1 1 d U . .
Mo6 Mo 0.71551(11) 0.43662(11) -0.01971(6) 0.0620(4) Uani 1 1 d U . .
Mo7 Mo 0.75274(15) 0.30307(12) 0.51095(7) 0.0788(5) Uani 1 1 d U . .
Mo8 Mo 0.98377(18) 0.25763(12) 0.50753(7) 0.0904(6) Uani 1 1 d . . .
Mo9 Mo 0.85499(18) 0.28433(12) 0.39888(6) 0.0903(6) Uani 1 1 d U . .
Mo10 Mo 0.87490(18) 0.52854(14) 0.39059(6) 0.0916(6) Uani 1 1 d . . .
Mo11 Mo 0.76794(16) 0.54450(13) 0.50056(7) 0.0831(5) Uani 1 1 d U . .
Mo12 Mo 0.89639(16) 0.52241(14) 0.61021(6) 0.0810(5) Uani 1 1 d U . .
N1 N 0.889(3) 0.270(2) 0.1229(11) 0.217(12) Uani 1 1 d DU . .
N2 N 0.629(2) 0.724(2) 0.3909(11) 0.217(12) Uani 1 1 d DU . .
O1 O 0.5674(8) 0.4448(7) 0.0175(4) 0.0576(10) Uani 1 1 d U . .
O2 O 0.5837(11) 0.6107(10) 0.0090(5) 0.094(3) Uani 1 1 d U . .
O3 O 0.4180(8) 0.4917(8) 0.0324(4) 0.0634(15) Uani 1 1 d U . .
O4 O 0.4534(10) 0.4609(10) -0.0546(4) 0.083(2) Uani 1 1 d U . .
O5 O 0.7256(9) 0.6203(8) 0.1048(4) 0.074(3) Uani 1 1 d U . .
O6 O 0.5512(10) 0.4979(9) 0.1315(5) 0.081(3) Uani 1 1 d U . .
O7 O 0.5602(11) 0.3415(10) 0.0708(5) 0.099(3) Uani 1 1 d U . .
O8 O 0.7343(11) 0.4692(9) 0.0493(5) 0.099(3) Uani 1 1 d U . .
O9 O 0.7275(10) 0.4634(10) 0.1460(5) 0.092(4) Uani 1 1 d U . .
O10 O 0.5761(9) 0.6803(8) 0.1228(5) 0.075(3) Uani 1 1 d U . .
O11 O 0.7845(11) 0.8240(9) 0.1282(5) 0.105(5) Uani 1 1 d U . .
O12 O 0.3474(10) 0.4211(9) 0.0983(5) 0.086(3) Uani 1 1 d U . .
O13 O 0.3630(9) 0.5977(8) 0.0879(5) 0.077(3) Uani 1 1 d U . .
O14 O 0.4295(12) 0.5851(10) 0.1777(5) 0.091(4) Uani 1 1 d U . .
O15 O 0.3590(10) 0.2649(9) 0.0385(4) 0.084(3) Uani 1 1 d U . .
O16 O 0.2380(11) 0.2794(10) -0.0353(5) 0.095(3) Uani 1 1 d U . .
O17 O 0.1634(10) 0.2508(10) 0.0552(5) 0.094(4) Uani 1 1 d U . .
O18 O 0.5969(11) 0.3042(9) -0.0196(5) 0.097(3) Uani 1 1 d U . .
O19 O 0.3914(10) 0.2250(9) -0.0527(4) 0.080(3) Uani 1 1 d U . .
O20 O 0.4647(10) 0.1415(8) 0.0124(5) 0.078(3) Uani 1 1 d U . .
O21 O 0.7734(10) 0.5719(8) -0.0236(5) 0.084(3) Uani 1 1 d U . .
O22 O 0.8127(9) 0.4046(8) -0.0310(4) 0.073(3) Uani 1 1 d U . .
O23 O 0.9171(11) 0.3858(9) 0.4853(4) 0.084(2) Uani 1 1 d U . .
O24 O 0.9271(11) 0.5508(10) 0.4797(5) 0.0908(19) Uani 1 1 d U . .
O25 O 1.0197(11) 0.5325(10) 0.5553(4) 0.086(2) Uani 1 1 d U . .
O26 O 1.0921(10) 0.5219(9) 0.4792(4) 0.079(2) Uani 1 1 d U . .
O27 O 0.8521(12) 0.2499(10) 0.5243(5) 0.095(3) Uani 1 1 d U . .
O28 O 0.7597(12) 0.2697(10) 0.4412(5) 0.101(3) Uani 1 1 d U . .
O29 O 0.7100(11) 0.4023(9) 0.4950(5) 0.091(3) Uani 1 1 d U . .
O30 O 0.8004(11) 0.3845(9) 0.5760(5) 0.085(3) Uani 1 1 d U . .
O31 O 0.6350(12) 0.2139(10) 0.5162(6) 0.121(5) Uani 1 1 d U . .
O32 O 0.9289(12) 0.2346(10) 0.4408(5) 0.098(3) Uani 1 1 d U . .
O33 O 0.9792(13) 0.1469(9) 0.5123(5) 0.099(4) Uani 1 1 d U . .
O34 O 0.8184(12) 0.3844(10) 0.3809(5) 0.099(3) Uani 1 1 d U . .
O35 O 0.7885(12) 0.1812(10) 0.3529(5) 0.114(5) Uani 1 1 d U . .
O36 O 0.7747(13) 0.5184(10) 0.4332(5) 0.114(4) Uani 1 1 d U . .
O37 O 0.9572(13) 0.6652(11) 0.4258(5) 0.118(4) Uani 1 1 d U . .
O38 O 0.8177(12) 0.5374(10) 0.3394(5) 0.105(4) Uani 1 1 d U . .
O39 O 0.8130(11) 0.5623(9) 0.5687(4) 0.086(3) Uani 1 1 d U . .
O40 O 0.8763(13) 0.6764(11) 0.5077(5) 0.117(4) Uani 1 1 d U . .
O41 O 0.6577(12) 0.5655(11) 0.5032(5) 0.109(4) Uani 1 1 d U . .
O42 O 0.9940(12) 0.4689(9) 0.6268(5) 0.103(3) Uani 1 1 d U . .
O43 O 1.0073(12) 0.6516(10) 0.6213(5) 0.106(4) Uani 1 1 d U . .
O44 O 0.8471(15) 0.5333(11) 0.6612(5) 0.126(5) Uani 1 1 d U . .
O45 O 0.6164(11) 0.8454(10) 0.7585(5) 0.098(3) Uani 1 1 d U . .
O46 O 0.7952(10) 1.0186(9) 0.8350(4) 0.078(3) Uani 1 1 d U . .
O47 O 0.6162(9) 1.0386(9) 0.7802(4) 0.080(3) Uani 1 1 d U . .
O48 O 0.8467(10) 1.1832(9) 0.7862(5) 0.079(3) Uani 1 1 d U . .
O49 O 0.6928(10) 1.0690(10) 0.6898(5) 0.084(3) Uani 1 1 d U . .
O50 O 0.9078(10) 1.0678(9) 0.7114(4) 0.080(3) Uani 1 1 d U . .
O51 O 0.6998(11) 0.8810(10) 0.6709(5) 0.090(3) Uani 1 1 d U . .
O52 O 0.8525(11) 0.9037(10) 0.7596(5) 0.090(3) Uani 1 1 d U . .
O53 O 0.5631(14) 0.6653(11) 0.7500(6) 0.130(4) Uani 1 1 d DU . .
O54 O 0.4517(15) 0.7478(13) 0.7876(6) 0.137(5) Uani 1 1 d DU . .
O55 O 0.8664(12) 0.9611(11) 0.9053(5) 0.097(3) Uani 1 1 d DU . .
O56 O 0.7667(11) 1.0662(9) 0.9200(4) 0.084(3) Uani 1 1 d DU . .
O57 O 0.5159(10) 1.0250(9) 0.8480(5) 0.087(3) Uani 1 1 d DU . .
O58 O 0.4982(12) 1.1297(12) 0.7877(6) 0.111(4) Uani 1 1 d DU . .
O59 O 0.9349(11) 1.3259(10) 0.8624(5) 0.100(3) Uani 1 1 d DU . .
O60 O 0.9016(11) 1.3633(10) 0.7821(5) 0.103(3) Uani 1 1 d DU . .
O61 O 0.6729(12) 1.2240(11) 0.6870(6) 0.110(3) Uani 1 1 d DU . .
O62 O 0.6443(13) 1.0982(13) 0.6067(6) 0.130(4) Uani 1 1 d DU . .
O63 O 1.0662(11) 1.2297(11) 0.7075(5) 0.103(4) Uani 1 1 d DU . .
O64 O 1.0172(11) 1.0570(10) 0.6480(5) 0.096(3) Uani 1 1 d DU . .
O65 O 0.7576(13) 0.8887(11) 0.5888(5) 0.107(3) Uani 1 1 d DU . .
O66 O 0.6275(14) 0.7198(12) 0.6029(6) 0.126(4) Uani 1 1 d DU . .
O67 O 0.9922(15) 0.8452(13) 0.7403(7) 0.138(4) Uani 1 1 d DU . .
O68 O 0.8430(14) 0.7496(12) 0.7815(6) 0.125(4) Uani 1 1 d DU . .
P1 P 0.5000 0.5000 0.0000 0.0453(6) Uani 1 2 d SU . .
P2 P 1.0000 0.5000 0.5000 0.0630(11) Uani 1 2 d SU . .
P3 P 0.5646(5) 0.7663(4) 0.7829(2) 0.0926(19) Uani 1 1 d . . .
P4 P 0.7805(4) 0.9842(3) 0.88205(16) 0.0678(13) Uani 1 1 d . . .
P5 P 0.5760(4) 1.0944(3) 0.81383(17) 0.0640(12) Uani 1 1 d . . .
P6 P 0.8587(4) 1.2827(3) 0.81258(18) 0.0683(13) Uani 1 1 d . . .
P7 P 0.7052(5) 1.1411(5) 0.6590(2) 0.0848(16) Uani 1 1 d . . .
P8 P 0.9704(4) 1.1263(4) 0.67942(18) 0.0673(12) Uani 1 1 d . . .
P9 P 0.7193(5) 0.8222(4) 0.62850(17) 0.0836(16) Uani 1 1 d . . .
P10 P 0.8823(5) 0.8226(5) 0.7434(2) 0.0912(17) Uani 1 1 d . . .
C1 C 0.640(2) 0.7730(15) 0.8415(8) 0.119(5) Uani 1 1 d DU . .
H1A H 0.6019 0.7140 0.8544 0.142 Uiso 1 1 calc R . .
H1B H 0.7101 0.7778 0.8377 0.142 Uiso 1 1 calc R . .
C2 C 0.6483(18) 0.8698(14) 0.8749(7) 0.104(4) Uani 1 1 d DU . .
H2A H 0.6367 0.8575 0.9073 0.124 Uiso 1 1 calc R . .
H2B H 0.5919 0.8853 0.8618 0.124 Uiso 1 1 calc R . .
C3 C 0.505(2) 0.5707(14) 0.7631(9) 0.140(6) Uani 1 1 d DU . .
H3A H 0.4502 0.5744 0.7815 0.168 Uiso 1 1 calc R . .
H3B H 0.5521 0.5533 0.7828 0.168 Uiso 1 1 calc R . .
C4 C 0.455(3) 0.494(2) 0.7140(10) 0.210(13) Uani 1 1 d DU . .
H4A H 0.3892 0.4943 0.7015 0.315 Uiso 1 1 calc R . .
H4B H 0.4413 0.4272 0.7184 0.315 Uiso 1 1 calc R . .
H4C H 0.5032 0.5115 0.6912 0.315 Uiso 1 1 calc R . .
C5 C 0.3839(18) 0.763(2) 0.7527(10) 0.156(7) Uani 1 1 d DU . .
H5A H 0.3898 0.7337 0.7199 0.188 Uiso 1 1 calc R . .
H5B H 0.4090 0.8357 0.7558 0.188 Uiso 1 1 calc R . .
C6 C 0.266(2) 0.717(2) 0.7576(12) 0.193(12) Uani 1 1 d DU . .
H6A H 0.2315 0.6477 0.7393 0.290 Uiso 1 1 calc R . .
H6B H 0.2329 0.7552 0.7449 0.290 Uiso 1 1 calc R . .
H6C H 0.2607 0.7206 0.7917 0.290 Uiso 1 1 calc R . .
C7 C 0.9773(13) 1.0139(17) 0.9039(9) 0.117(6) Uani 1 1 d DU . .
H7A H 1.0004 1.0852 0.9195 0.141 Uiso 1 1 calc R . .
H7B H 0.9848 1.0099 0.8696 0.141 Uiso 1 1 calc R . .
C8 C 1.054(2) 0.979(2) 0.9278(10) 0.139(9) Uani 1 1 d DU . .
H8A H 1.0843 1.0199 0.9609 0.208 Uiso 1 1 calc R . .
H8B H 1.1108 0.9877 0.9092 0.208 Uiso 1 1 calc R . .
H8C H 1.0168 0.9091 0.9284 0.208 Uiso 1 1 calc R . .
C9 C 0.7687(18) 1.0675(16) 0.9715(5) 0.102(5) Uani 1 1 d DU . .
H9A H 0.8420 1.0970 0.9886 0.123 Uiso 1 1 calc R . .
H9B H 0.7327 0.9985 0.9756 0.123 Uiso 1 1 calc R . .
C10 C 0.713(2) 1.1302(18) 0.9935(9) 0.140(9) Uani 1 1 d DU . .
H10A H 0.7323 1.1895 0.9804 0.210 Uiso 1 1 calc R . .
H10B H 0.7345 1.1506 1.0287 0.210 Uiso 1 1 calc R . .
H10C H 0.6370 1.0898 0.9853 0.210 Uiso 1 1 calc R . .
C11 C 0.6748(16) 1.2144(13) 0.8533(7) 0.086(4) Uani 1 1 d DU . .
H11A H 0.6391 1.2444 0.8745 0.103 Uiso 1 1 calc R . .
H11B H 0.7244 1.2014 0.8741 0.103 Uiso 1 1 calc R . .
C12 C 0.7370(15) 1.2900(14) 0.8242(8) 0.093(4) Uani 1 1 d DU . .
H12A H 0.7542 1.3585 0.8423 0.112 Uiso 1 1 calc R . .
H12B H 0.6923 1.2770 0.7929 0.112 Uiso 1 1 calc R . .
C13 C 0.4589(16) 1.0579(14) 0.8824(7) 0.107(5) Uani 1 1 d DU . .
H13A H 0.4159 1.0848 0.8663 0.128 Uiso 1 1 calc R . .
H13B H 0.5090 1.1113 0.9099 0.128 Uiso 1 1 calc R . .
C14 C 0.3876(19) 0.9669(15) 0.9009(8) 0.138(10) Uani 1 1 d DU . .
H14A H 0.3272 0.9224 0.8755 0.207 Uiso 1 1 calc R . .
H14B H 0.3632 0.9901 0.9295 0.207 Uiso 1 1 calc R . .
H14C H 0.4273 0.9307 0.9093 0.207 Uiso 1 1 calc R . .
C15 C 0.4397(19) 1.0735(18) 0.7388(7) 0.129(6) Uani 1 1 d DU . .
H15A H 0.3873 1.0059 0.7391 0.155 Uiso 1 1 calc R . .
H15B H 0.4875 1.0675 0.7166 0.155 Uiso 1 1 calc R . .
C16 C 0.385(2) 1.137(2) 0.7233(12) 0.187(10) Uani 1 1 d DU . .
H16A H 0.3165 1.1154 0.7331 0.281 Uiso 1 1 calc R . .
H16B H 0.3764 1.1284 0.6882 0.281 Uiso 1 1 calc R . .
H16C H 0.4285 1.2078 0.7390 0.281 Uiso 1 1 calc R . .
C17 C 1.0035(15) 1.2900(16) 0.8848(6) 0.095(4) Uani 1 1 d DU . .
H17A H 1.0758 1.3271 0.8795 0.114 Uiso 1 1 calc R . .
H17B H 0.9798 1.2183 0.8700 0.114 Uiso 1 1 calc R . .
C18 C 1.0011(17) 1.3055(17) 0.9399(7) 0.113(7) Uani 1 1 d DU . .
H18A H 0.9734 1.3541 0.9497 0.170 Uiso 1 1 calc R . .
H18B H 1.0722 1.3304 0.9579 0.170 Uiso 1 1 calc R . .
H18C H 0.9562 1.2418 0.9469 0.170 Uiso 1 1 calc R . .
C19 C 1.0133(12) 1.4178(16) 0.7828(9) 0.119(5) Uani 1 1 d DU . .
H19A H 1.0417 1.3715 0.7688 0.143 Uiso 1 1 calc R . .
H19B H 1.0508 1.4513 0.8164 0.143 Uiso 1 1 calc R . .
C20 C 1.028(2) 1.4962(17) 0.7525(9) 0.133(9) Uani 1 1 d DU . .
H20A H 0.9681 1.4697 0.7260 0.200 Uiso 1 1 calc R . .
H20B H 1.0924 1.5109 0.7392 0.200 Uiso 1 1 calc R . .
H20C H 1.0325 1.5574 0.7731 0.200 Uiso 1 1 calc R . .
C21 C 0.8427(17) 1.2224(16) 0.6526(8) 0.107(4) Uani 1 1 d DU . .
H21A H 0.8416 1.2644 0.6299 0.128 Uiso 1 1 calc R . .
H21B H 0.8834 1.2668 0.6843 0.128 Uiso 1 1 calc R . .
C22 C 0.8936(17) 1.1539(16) 0.6331(8) 0.103(4) Uani 1 1 d DU . .
H22A H 0.9403 1.1854 0.6112 0.124 Uiso 1 1 calc R . .
H22B H 0.8375 1.0898 0.6135 0.124 Uiso 1 1 calc R . .
C23 C 0.668(2) 1.2978(16) 0.6619(8) 0.122(6) Uani 1 1 d DU . .
H23A H 0.6144 1.2663 0.6320 0.147 Uiso 1 1 calc R . .
H23B H 0.7362 1.3388 0.6541 0.147 Uiso 1 1 calc R . .
C24 C 0.635(2) 1.3601(18) 0.7008(9) 0.142(9) Uani 1 1 d DU . .
H24A H 0.5593 1.3267 0.6991 0.213 Uiso 1 1 calc R . .
H24B H 0.6550 1.4266 0.6948 0.213 Uiso 1 1 calc R . .
H24C H 0.6707 1.3663 0.7329 0.213 Uiso 1 1 calc R . .
C25 C 0.5480(16) 1.0063(15) 0.5922(10) 0.131(6) Uani 1 1 d DU . .
H25A H 0.5425 0.9680 0.6173 0.157 Uiso 1 1 calc R . .
H25B H 0.5521 0.9656 0.5619 0.157 Uiso 1 1 calc R . .
C26 C 0.447(2) 1.021(2) 0.5840(13) 0.186(12) Uani 1 1 d DU . .
H26A H 0.4647 1.0926 0.5943 0.279 Uiso 1 1 calc R . .
H26B H 0.3972 0.9845 0.6030 0.279 Uiso 1 1 calc R . .
H26C H 0.4154 0.9969 0.5497 0.279 Uiso 1 1 calc R . .
C27 C 1.1312(15) 1.2358(18) 0.7515(7) 0.116(6) Uani 1 1 d DU . .
H27A H 1.1358 1.1718 0.7489 0.139 Uiso 1 1 calc R . .
H27B H 1.0968 1.2453 0.7793 0.139 Uiso 1 1 calc R . .
C28 C 1.2433(18) 1.3215(19) 0.7613(11) 0.161(10) Uani 1 1 d DU . .
H28A H 1.2782 1.3125 0.7341 0.241 Uiso 1 1 calc R . .
H28B H 1.2829 1.3208 0.7908 0.241 Uiso 1 1 calc R . .
H28C H 1.2397 1.3856 0.7653 0.241 Uiso 1 1 calc R . .
C29 C 1.0944(16) 1.0946(15) 0.6170(8) 0.104(5) Uani 1 1 d DU . .
H29A H 1.1470 1.1634 0.6329 0.125 Uiso 1 1 calc R . .
H29B H 1.0594 1.0959 0.5859 0.125 Uiso 1 1 calc R . .
C30 C 1.1481(19) 1.0247(18) 0.6082(10) 0.136(9) Uani 1 1 d DU . .
H30A H 1.1019 0.9641 0.5836 0.204 Uiso 1 1 calc R . .
H30B H 1.1625 1.0068 0.6383 0.204 Uiso 1 1 calc R . .
H30C H 1.2139 1.0588 0.5970 0.204 Uiso 1 1 calc R . .
C31 C 0.8211(19) 0.7814(16) 0.6431(7) 0.104(4) Uani 1 1 d DU . .
H31A H 0.8192 0.7319 0.6148 0.125 Uiso 1 1 calc R . .
H31B H 0.8906 0.8395 0.6497 0.125 Uiso 1 1 calc R . .
C32 C 0.807(2) 0.7345(17) 0.6872(7) 0.120(5) Uani 1 1 d DU . .
H32A H 0.8284 0.6795 0.6819 0.144 Uiso 1 1 calc R . .
H32B H 0.7321 0.7054 0.6898 0.144 Uiso 1 1 calc R . .
C33 C 0.780(2) 0.8473(18) 0.5431(7) 0.136(6) Uani 1 1 d DU . .
H33A H 0.7302 0.7758 0.5312 0.163 Uiso 1 1 calc R . .
H33B H 0.8516 0.8532 0.5476 0.163 Uiso 1 1 calc R . .
C34 C 0.767(3) 0.907(2) 0.5061(11) 0.193(11) Uani 1 1 d DU . .
H34A H 0.6924 0.8857 0.4949 0.290 Uiso 1 1 calc R . .
H34B H 0.7994 0.8934 0.4785 0.290 Uiso 1 1 calc R . .
H34C H 0.8011 0.9781 0.5214 0.290 Uiso 1 1 calc R . .
C35 C 0.5249(16) 0.715(2) 0.5886(8) 0.133(6) Uani 1 1 d DU . .
H35A H 0.4904 0.6629 0.5582 0.160 Uiso 1 1 calc R . .
H35B H 0.5347 0.7794 0.5816 0.160 Uiso 1 1 calc R . .
C36 C 0.450(2) 0.692(2) 0.6255(9) 0.151(9) Uani 1 1 d DU . .
H36A H 0.4468 0.6330 0.6363 0.227 Uiso 1 1 calc R . .
H36B H 0.3800 0.6789 0.6102 0.227 Uiso 1 1 calc R . .
H36C H 0.4759 0.7491 0.6533 0.227 Uiso 1 1 calc R . .
C37 C 1.065(2) 0.9443(15) 0.7673(10) 0.141(6) Uani 1 1 d DU . .
H37A H 1.0301 0.9743 0.7891 0.169 Uiso 1 1 calc R . .
H37B H 1.0950 0.9881 0.7454 0.169 Uiso 1 1 calc R . .
C38 C 1.151(3) 0.929(3) 0.7968(14) 0.227(14) Uani 1 1 d DU . .
H38A H 1.1223 0.8612 0.8018 0.340 Uiso 1 1 calc R . .
H38B H 1.1769 0.9773 0.8282 0.340 Uiso 1 1 calc R . .
H38C H 1.2094 0.9393 0.7791 0.340 Uiso 1 1 calc R . .
C39 C 0.8885(19) 0.6830(17) 0.7894(9) 0.131(5) Uani 1 1 d DU . .
H39A H 0.9629 0.7215 0.8051 0.157 Uiso 1 1 calc R . .
H39B H 0.8845 0.6393 0.7583 0.157 Uiso 1 1 calc R . .
C40 C 0.825(2) 0.620(2) 0.8224(10) 0.158(10) Uani 1 1 d DU . .
H40A H 0.8269 0.6644 0.8524 0.236 Uiso 1 1 calc R . .
H40B H 0.8549 0.5756 0.8299 0.236 Uiso 1 1 calc R . .
H40C H 0.7521 0.5802 0.8058 0.236 Uiso 1 1 calc R . .
C41 C 0.924(3) 0.327(2) 0.0992(10) 0.168(12) Uani 1 1 d DU . .
C42 C 0.975(2) 0.4005(19) 0.0688(9) 0.156(10) Uani 1 1 d DU . .
H42A H 0.9272 0.3841 0.0387 0.234 Uiso 1 1 calc R . .
H42B H 1.0395 0.3962 0.0614 0.234 Uiso 1 1 calc R . .
H42C H 0.9929 0.4683 0.0868 0.234 Uiso 1 1 calc R . .
C43 C 0.566(3) 0.672(3) 0.4100(12) 0.179(11) Uani 1 1 d DU . .
C44 C 0.482(2) 0.599(2) 0.4319(11) 0.172(10) Uani 1 1 d DU . .
H44A H 0.5011 0.5463 0.4369 0.259 Uiso 1 1 calc R . .
H44B H 0.4146 0.5702 0.4099 0.259 Uiso 1 1 calc R . .
H44C H 0.4763 0.6349 0.4629 0.259 Uiso 1 1 calc R . .

loop_
_atom_site_aniso_label
_atom_site_aniso_U_11
_atom_site_aniso_U_22
_atom_site_aniso_U_33
_atom_site_aniso_U_23
_atom_site_aniso_U_13
_atom_site_aniso_U_12
Gd1 0.0582(5) 0.0509(5) 0.0438(4) 0.0130(3) 0.0120(4) 0.0242(4)
Mo1 0.0681(10) 0.0790(10) 0.0541(7) 0.0189(7) 0.0030(7) 0.0343(8)
Mo2 0.0696(10) 0.0529(9) 0.0596(9) 0.0040(7) -0.0050(7) 0.0172(7)
Mo3 0.0653(10) 0.0768(9) 0.0480(7) 0.0144(6) 0.0132(7) 0.0387(7)
Mo4 0.0510(9) 0.0575(8) 0.0857(10) 0.0308(7) 0.0246(7) 0.0219(6)
Mo5 0.0857(11) 0.0441(7) 0.0766(10) 0.0223(6) 0.0288(8) 0.0293(7)
Mo6 0.0508(8) 0.0610(9) 0.0754(9) 0.0096(7) 0.0169(7) 0.0272(6)
Mo7 0.0938(13) 0.0568(10) 0.0804(11) 0.0214(8) 0.0209(10) 0.0249(9)
Mo8 0.1523(19) 0.0455(9) 0.0779(11) 0.0209(8) 0.0204(12) 0.0451(10)
Mo9 0.1443(18) 0.0486(9) 0.0530(9) -0.0015(7) -0.0095(10) 0.0287(10)
Mo10 0.1403(18) 0.0765(12) 0.0498(9) 0.0151(8) -0.0100(10) 0.0447(12)
Mo11 0.0930(13) 0.0737(11) 0.0871(12) 0.0213(9) 0.0223(10) 0.0386(10)
Mo12 0.1001(14) 0.0908(12) 0.0501(9) 0.0123(8) 0.0189(9) 0.0407(10)
N1 0.20(2) 0.17(2) 0.17(2) 0.063(17) -0.036(19) -0.018(19)
N2 0.20(2) 0.21(2) 0.146(18) 0.036(17) 0.009(17) 0.013(18)
O1 0.068(4) 0.054(2) 0.059(3) 0.019(3) 0.015(3) 0.032(3)
O2 0.087(6) 0.088(6) 0.094(6) 0.019(5) 0.006(5) 0.028(5)
O3 0.054(4) 0.061(3) 0.066(2) 0.006(4) 0.020(3) 0.018(2)
O4 0.088(6) 0.110(6) 0.0489(19) 0.016(4) 0.004(3) 0.045(5)
O5 0.071(5) 0.068(5) 0.089(5) 0.019(5) 0.012(5) 0.036(4)
O6 0.075(5) 0.072(5) 0.094(5) 0.022(5) 0.012(5) 0.030(4)
O7 0.092(5) 0.088(5) 0.076(5) 0.000(5) 0.030(5) 0.006(5)
O8 0.094(6) 0.078(5) 0.084(6) 0.003(5) 0.023(5) 0.004(5)
O9 0.087(8) 0.108(9) 0.089(8) 0.037(7) 0.000(7) 0.048(7)
O10 0.072(5) 0.063(5) 0.098(6) 0.023(5) 0.017(5) 0.035(4)
O11 0.095(10) 0.061(8) 0.118(11) -0.019(7) 0.008(8) 0.014(7)
O12 0.092(6) 0.069(5) 0.101(6) 0.025(5) -0.005(5) 0.040(5)
O13 0.079(6) 0.055(5) 0.108(6) 0.018(5) -0.017(5) 0.046(5)
O14 0.128(10) 0.094(8) 0.079(8) 0.028(7) 0.046(7) 0.065(7)
O15 0.086(5) 0.093(5) 0.078(5) 0.010(5) 0.014(5) 0.048(4)
O16 0.104(6) 0.106(6) 0.081(6) 0.013(5) 0.016(5) 0.057(5)
O17 0.068(8) 0.096(9) 0.107(9) 0.055(7) 0.025(7) 0.011(7)
O18 0.097(6) 0.081(6) 0.075(6) 0.002(5) 0.027(5) 0.007(5)
O19 0.091(6) 0.096(6) 0.075(5) 0.027(5) 0.014(5) 0.061(5)
O20 0.111(9) 0.054(6) 0.094(8) 0.028(6) 0.031(7) 0.053(6)
O21 0.085(6) 0.062(5) 0.096(6) 0.019(5) -0.020(5) 0.030(5)
O22 0.062(7) 0.077(7) 0.085(8) 0.006(6) 0.017(6) 0.039(6)
O23 0.111(4) 0.066(3) 0.059(3) 0.003(3) 0.025(4) 0.026(3)
O24 0.100(4) 0.094(4) 0.090(5) 0.018(4) 0.015(4) 0.054(4)
O25 0.100(5) 0.089(5) 0.054(3) -0.002(3) 0.012(3) 0.034(4)
O26 0.093(3) 0.080(5) 0.071(4) 0.020(5) 0.026(4) 0.042(3)
O27 0.129(6) 0.099(6) 0.067(5) 0.024(5) 0.011(5) 0.058(5)
O28 0.125(6) 0.101(6) 0.079(5) 0.017(5) 0.008(5) 0.057(5)
O29 0.115(6) 0.077(5) 0.081(5) 0.009(5) 0.001(5) 0.049(5)
O30 0.112(6) 0.070(5) 0.078(5) 0.020(5) 0.007(5) 0.046(5)
O31 0.128(11) 0.078(8) 0.116(10) 0.052(8) 0.008(9) -0.004(8)
O32 0.132(7) 0.104(6) 0.076(6) 0.024(5) 0.020(6) 0.067(5)
O33 0.153(12) 0.070(8) 0.096(9) 0.037(7) 0.024(9) 0.063(8)
O34 0.117(6) 0.076(5) 0.098(6) 0.017(5) 0.001(5) 0.042(5)
O35 0.133(11) 0.080(9) 0.077(8) -0.011(7) 0.008(8) 0.012(8)
O36 0.138(6) 0.087(6) 0.083(6) 0.003(5) 0.023(5) 0.022(5)
O37 0.143(7) 0.094(6) 0.077(6) 0.005(6) 0.032(6) 0.017(6)
O38 0.133(11) 0.100(9) 0.075(8) 0.030(7) -0.014(8) 0.047(8)
O39 0.118(6) 0.071(5) 0.077(5) 0.013(4) 0.003(5) 0.053(4)
O40 0.139(7) 0.090(6) 0.075(6) 0.003(5) 0.022(6) 0.013(6)
O41 0.102(9) 0.116(9) 0.109(9) 0.015(8) -0.007(8) 0.059(7)
O42 0.127(7) 0.073(6) 0.100(6) 0.027(5) -0.008(6) 0.037(5)
O43 0.127(7) 0.078(6) 0.103(7) 0.031(5) 0.002(6) 0.036(6)
O44 0.185(12) 0.114(9) 0.079(8) 0.024(7) 0.055(8) 0.059(9)
O45 0.112(6) 0.087(6) 0.086(6) 0.034(5) 0.027(5) 0.027(5)
O46 0.106(6) 0.078(5) 0.064(5) 0.034(4) 0.021(5) 0.044(5)
O47 0.080(5) 0.087(5) 0.085(5) 0.012(5) 0.036(5) 0.047(4)
O48 0.085(5) 0.075(5) 0.085(5) 0.021(5) 0.020(5) 0.039(4)
O49 0.092(6) 0.104(5) 0.084(5) 0.048(5) 0.021(5) 0.059(5)
O50 0.087(5) 0.106(5) 0.075(5) 0.046(4) 0.042(4) 0.056(4)
O51 0.111(6) 0.101(6) 0.074(5) 0.013(5) 0.020(5) 0.064(5)
O52 0.114(6) 0.094(5) 0.093(6) 0.021(5) 0.019(5) 0.077(5)
O53 0.150(8) 0.102(7) 0.124(8) 0.040(6) 0.016(7) 0.037(6)
O54 0.134(8) 0.135(8) 0.106(7) 0.033(7) 0.027(7) 0.021(7)
O55 0.113(7) 0.108(7) 0.090(6) 0.042(6) 0.017(6) 0.059(6)
O56 0.117(6) 0.085(6) 0.064(5) 0.032(5) 0.023(5) 0.050(5)
O57 0.091(6) 0.097(6) 0.083(6) 0.024(5) 0.042(5) 0.043(5)
O58 0.103(7) 0.127(7) 0.111(6) 0.017(6) 0.011(6) 0.063(6)
O59 0.110(7) 0.086(6) 0.104(7) 0.011(6) 0.006(6) 0.051(5)
O60 0.098(6) 0.101(6) 0.108(6) 0.039(6) 0.016(6) 0.037(5)
O61 0.119(7) 0.115(6) 0.115(7) 0.040(6) 0.022(6) 0.063(6)
O62 0.120(8) 0.139(8) 0.109(7) 0.032(7) 0.017(7) 0.037(7)
O63 0.095(7) 0.107(6) 0.105(7) 0.039(6) 0.024(6) 0.035(6)
O64 0.101(7) 0.105(7) 0.096(6) 0.032(6) 0.048(6) 0.049(5)
O65 0.130(7) 0.111(6) 0.081(6) 0.016(6) 0.025(6) 0.056(6)
O66 0.142(8) 0.115(7) 0.097(7) 0.001(6) 0.000(7) 0.046(7)
O67 0.142(8) 0.134(8) 0.140(8) 0.016(7) 0.024(7) 0.068(7)
O68 0.146(7) 0.111(7) 0.126(7) 0.035(6) 0.017(7) 0.064(6)
P1 0.0476(17) 0.0426(16) 0.0482(12) 0.0141(18) 0.0121(14) 0.0200(15)
P2 0.101(3) 0.048(2) 0.049(2) 0.016(2) 0.025(2) 0.038(2)
P3 0.087(4) 0.080(4) 0.075(3) 0.033(3) 0.000(3) -0.002(3)
P4 0.087(3) 0.061(3) 0.050(2) 0.021(2) 0.008(2) 0.025(2)
P5 0.058(3) 0.071(3) 0.068(3) 0.017(2) 0.017(2) 0.032(2)
P6 0.065(3) 0.057(3) 0.075(3) 0.015(2) 0.011(2) 0.020(2)
P7 0.083(4) 0.123(5) 0.077(3) 0.055(3) 0.024(3) 0.058(3)
P8 0.062(3) 0.076(3) 0.069(3) 0.030(2) 0.019(2) 0.029(2)
P9 0.116(4) 0.074(3) 0.048(3) -0.008(2) 0.000(3) 0.041(3)
P10 0.105(5) 0.109(4) 0.080(4) 0.016(3) 0.005(3) 0.071(4)
C1 0.136(8) 0.107(7) 0.099(7) 0.041(7) 0.023(7) 0.033(7)
C2 0.127(7) 0.099(7) 0.077(7) 0.041(6) 0.031(6) 0.033(7)
C3 0.150(10) 0.114(9) 0.127(10) 0.045(8) 0.021(9) 0.024(9)
C4 0.17(2) 0.18(2) 0.21(2) 0.04(2) 0.03(2) 0.017(19)
C5 0.156(12) 0.144(11) 0.130(11) 0.040(10) 0.022(11) 0.025(10)
C6 0.17(2) 0.20(2) 0.16(2) 0.055(18) 0.028(19) 0.021(19)
C7 0.129(10) 0.115(10) 0.106(10) 0.041(9) 0.009(9) 0.049(9)
C8 0.140(18) 0.154(18) 0.123(17) 0.056(15) -0.009(15) 0.062(15)
C9 0.131(10) 0.106(9) 0.066(8) 0.029(8) 0.015(8) 0.044(9)
C10 0.155(19) 0.135(17) 0.111(16) -0.007(14) 0.041(15) 0.056(15)
C11 0.096(7) 0.091(7) 0.075(7) 0.014(6) 0.026(6) 0.046(6)
C12 0.091(7) 0.094(7) 0.101(7) 0.016(7) 0.018(7) 0.051(6)
C13 0.107(9) 0.120(9) 0.081(8) 0.013(8) 0.035(8) 0.038(8)
C14 0.140(17) 0.124(16) 0.083(13) -0.011(12) 0.049(13) 0.001(14)
C15 0.113(9) 0.142(9) 0.108(8) 0.023(8) 0.015(8) 0.037(8)
C16 0.15(2) 0.21(2) 0.19(2) 0.081(19) -0.015(19) 0.063(15)
C17 0.088(8) 0.100(8) 0.102(8) 0.018(7) 0.010(7) 0.051(7)
C18 0.084(13) 0.113(14) 0.121(15) 0.019(12) -0.019(12) 0.032(11)
C19 0.097(6) 0.123(8) 0.120(8) 0.027(8) 0.013(7) 0.034(7)
C20 0.119(17) 0.110(16) 0.151(18) 0.051(14) 0.026(15) 0.023(13)
C21 0.110(7) 0.112(7) 0.101(7) 0.046(6) 0.023(7) 0.041(6)
C22 0.110(7) 0.116(7) 0.090(7) 0.051(6) 0.035(6) 0.041(6)
C23 0.131(9) 0.119(9) 0.114(9) 0.050(8) 0.020(9) 0.042(8)
C24 0.18(2) 0.115(16) 0.126(17) 0.044(14) 0.005(16) 0.055(15)
C25 0.133(11) 0.120(10) 0.126(10) 0.022(10) 0.004(10) 0.049(9)
C26 0.126(19) 0.137(19) 0.21(2) 0.002(18) -0.015(19) 0.003(17)
C27 0.108(9) 0.129(9) 0.105(9) 0.032(9) 0.019(8) 0.045(8)
C28 0.137(19) 0.16(2) 0.141(19) 0.010(17) -0.012(17) 0.038(16)
C29 0.104(10) 0.119(10) 0.099(9) 0.035(9) 0.049(8) 0.049(8)
C30 0.112(16) 0.160(19) 0.135(18) 0.010(16) 0.039(14) 0.065(14)
C31 0.131(7) 0.102(7) 0.094(7) 0.012(6) 0.022(7) 0.069(6)
C32 0.141(8) 0.111(7) 0.120(8) 0.015(7) 0.013(7) 0.074(7)
C33 0.152(9) 0.124(9) 0.096(8) -0.001(8) 0.016(8) 0.039(8)
C34 0.211(19) 0.162(18) 0.129(17) 0.016(15) -0.001(16) 0.021(17)
C35 0.142(10) 0.129(9) 0.105(9) 0.007(9) 0.006(9) 0.047(9)
C36 0.169(18) 0.153(17) 0.092(14) 0.009(14) 0.016(14) 0.042(15)
C37 0.147(10) 0.130(10) 0.135(10) 0.028(9) 0.013(9) 0.054(9)
C38 0.20(2) 0.19(2) 0.24(2) -0.01(2) -0.04(2) 0.08(2)
C39 0.150(10) 0.118(9) 0.137(10) 0.029(9) 0.016(9) 0.071(7)
C40 0.156(19) 0.165(19) 0.130(18) 0.053(16) 0.042(16) 0.039(16)
C41 0.17(2) 0.12(2) 0.13(2) 0.009(17) -0.028(19) 0.001(19)
C42 0.159(19) 0.118(18) 0.136(19) 0.036(15) -0.016(16) 0.013(15)
C43 0.15(2) 0.19(2) 0.130(18) 0.018(16) -0.006(16) 0.022(17)
C44 0.147(19) 0.21(2) 0.138(18) 0.042(17) 0.035(16) 0.058(17)

loop_
_atom_type_symbol
_atom_type_description
_atom_type_scat_dispersion_real
_atom_type_scat_dispersion_imag
_atom_type_scat_source
C C 0.0033 0.0016 'International Tables Vol C Tables 4.2.6.8 and 6.1.1.4'
H H 0.0000 0.0000 'International Tables Vol C Tables 4.2.6.8 and 6.1.1.4'
N N 0.0061 0.0033 'International Tables Vol C Tables 4.2.6.8 and 6.1.1.4'
O O 0.0106 0.0060 'International Tables Vol C Tables 4.2.6.8 and 6.1.1.4'
P P 0.1023 0.0942 'International Tables Vol C Tables 4.2.6.8 and 6.1.1.4'
Mo Mo -1.6832 0.6857 'International Tables Vol C Tables 4.2.6.8 and 6.1.1.4'
Gd Gd -0.1653 3.9035 'International Tables Vol C Tables 4.2.6.8 and 6.1.1.4'

loop_
_geom_angle_atom_site_label_1
_geom_angle_atom_site_label_2
_geom_angle_atom_site_label_3
_geom_angle
_geom_angle_site_symmetry_1
_geom_angle_site_symmetry_3
_geom_angle_publ_flag
O49 Gd1 O46 143.1(4) . . ?
O49 Gd1 O45 112.3(5) . . ?
O46 Gd1 O45 79.4(4) . . ?
O49 Gd1 O51 71.8(4) . . ?
O46 Gd1 O51 143.1(4) . . ?
O45 Gd1 O51 73.1(5) . . ?
O49 Gd1 O50 78.9(4) . . ?
O46 Gd1 O50 113.6(4) . . ?
O45 Gd1 O50 142.9(5) . . ?
O51 Gd1 O50 77.9(5) . . ?
O49 Gd1 O47 74.1(4) . . ?
O46 Gd1 O47 77.0(4) . . ?
O45 Gd1 O47 72.2(5) . . ?
O51 Gd1 O47 115.9(4) . . ?
O50 Gd1 O47 143.0(4) . . ?
O49 Gd1 O52 142.0(4) . . ?
O46 Gd1 O52 73.3(4) . . ?
O45 Gd1 O52 78.6(5) . . ?
O51 Gd1 O52 77.6(4) . . ?
O50 Gd1 O52 73.0(4) . . ?
O47 Gd1 O52 141.5(5) . . ?
O49 Gd1 O48 78.0(4) . . ?
O46 Gd1 O48 73.4(4) . . ?
O45 Gd1 O48 142.6(4) . . ?
O51 Gd1 O48 141.4(4) . . ?
O50 Gd1 O48 73.1(4) . . ?
O47 Gd1 O48 76.9(4) . . ?
O52 Gd1 O48 116.2(5) . . ?
O9 Mo1 O7 104.5(7) . . ?
O9 Mo1 O6 103.3(6) . . ?
O7 Mo1 O6 94.0(6) . . ?
O9 Mo1 O8 99.8(7) . . ?
O7 Mo1 O8 87.5(5) . . ?
O6 Mo1 O8 155.6(6) . . ?
O9 Mo1 O5 100.6(6) . . ?
O7 Mo1 O5 153.9(6) . . ?
O6 Mo1 O5 87.2(5) . . ?
O8 Mo1 O5 81.2(5) . . ?
O9 Mo1 O1 157.9(5) . . ?
O7 Mo1 O1 64.2(5) . . ?
O6 Mo1 O1 96.7(5) . . ?
O8 Mo1 O1 62.1(5) . . ?
O5 Mo1 O1 89.7(4) . . ?
O9 Mo1 O4 160.1(6) . 2_665 ?
O7 Mo1 O4 91.8(6) . 2_665 ?
O6 Mo1 O4 63.7(5) . 2_665 ?
O8 Mo1 O4 92.0(5) . 2_665 ?
O5 Mo1 O4 65.3(5) . 2_665 ?
O1 Mo1 O4 41.3(3) . 2_665 ?
O11 Mo2 O16 102.4(7) . 2_665 ?
O11 Mo2 O5 101.8(7) . . ?
O16 Mo2 O5 92.3(6) 2_665 . ?
O11 Mo2 O10 100.3(6) . . ?
O16 Mo2 O10 156.6(6) 2_665 . ?
O5 Mo2 O10 88.3(5) . . ?
O11 Mo2 O19 102.2(7) . 2_665 ?
O16 Mo2 O19 88.1(6) 2_665 2_665 ?
O5 Mo2 O19 155.2(5) . 2_665 ?
O10 Mo2 O19 81.8(5) . 2_665 ?
O11 Mo2 O2 159.9(6) . . ?
O16 Mo2 O2 63.8(5) 2_665 . ?
O5 Mo2 O2 93.6(5) . . ?
O10 Mo2 O2 92.8(5) . . ?
O19 Mo2 O2 64.4(5) 2_665 . ?
O14 Mo3 O13 100.8(6) . . ?
O14 Mo3 O10 102.6(6) . . ?
O13 Mo3 O10 94.2(5) . . ?
O14 Mo3 O12 99.5(6) . . ?
O13 Mo3 O12 87.3(5) . . ?
O10 Mo3 O12 157.1(5) . . ?
O14 Mo3 O6 101.5(6) . . ?
O13 Mo3 O6 156.9(5) . . ?
O10 Mo3 O6 86.8(5) . . ?
O12 Mo3 O6 83.1(5) . . ?
O14 Mo3 O4 161.4(6) . 2_665 ?
O13 Mo3 O4 95.7(5) . 2_665 ?
O10 Mo3 O4 67.4(5) . 2_665 ?
O12 Mo3 O4 89.7(5) . 2_665 ?
O6 Mo3 O4 63.4(5) . 2_665 ?
O14 Mo3 O3 158.4(6) . . ?
O13 Mo3 O3 66.3(5) . . ?
O10 Mo3 O3 95.8(4) . . ?
O12 Mo3 O3 63.9(4) . . ?
O6 Mo3 O3 90.6(5) . . ?
O4 Mo3 O3 39.3(4) 2_665 . ?
O17 Mo4 O15 104.7(6) . . ?
O17 Mo4 O12 101.5(6) . . ?
O15 Mo4 O12 93.0(5) . . ?
O17 Mo4 O21 99.8(6) . 2_665 ?
O15 Mo4 O21 155.0(6) . 2_665 ?
O12 Mo4 O21 86.8(5) . 2_665 ?
O17 Mo4 O16 102.8(6) . . ?
O15 Mo4 O16 88.0(6) . . ?
O12 Mo4 O16 154.6(5) . . ?
O21 Mo4 O16 81.8(6) 2_665 . ?
O17 Mo4 O2 160.4(6) . 2_665 ?
O15 Mo4 O2 65.7(5) . 2_665 ?
O12 Mo4 O2 96.2(5) . 2_665 ?
O21 Mo4 O2 89.4(5) 2_665 2_665 ?
O16 Mo4 O2 61.2(5) . 2_665 ?
O17 Mo4 O3 158.0(6) . . ?
O15 Mo4 O3 92.9(5) . . ?
O12 Mo4 O3 64.0(4) . . ?
O21 Mo4 O3 64.6(4) 2_665 . ?
O16 Mo4 O3 90.6(5) . . ?
O2 Mo4 O3 40.9(4) 2_665 . ?
O20 Mo5 O18 102.9(6) . . ?
O20 Mo5 O19 103.1(6) . . ?
O18 Mo5 O19 92.0(6) . . ?
O20 Mo5 O7 101.2(6) . . ?
O18 Mo5 O7 88.5(5) . . ?
O19 Mo5 O7 155.0(6) . . ?
O20 Mo5 O15 101.6(5) . . ?
O18 Mo5 O15 154.8(6) . . ?
O19 Mo5 O15 87.9(5) . . ?
O7 Mo5 O15 81.2(5) . . ?
O20 Mo5 O1 156.3(5) . . ?
O18 Mo5 O1 64.1(5) . . ?
O19 Mo5 O1 97.4(5) . . ?
O7 Mo5 O1 60.6(5) . . ?
O15 Mo5 O1 90.9(4) . . ?
O22 Mo6 O21 102.2(6) . . ?
O22 Mo6 O8 103.6(6) . . ?
O21 Mo6 O8 93.8(6) . . ?
O22 Mo6 O18 102.3(6) . . ?
O21 Mo6 O18 154.2(6) . . ?
O8 Mo6 O18 88.1(5) . . ?
O22 Mo6 O13 100.1(5) . 2_665 ?
O21 Mo6 O13 87.2(5) . 2_665 ?
O8 Mo6 O13 155.5(6) . 2_665 ?
O18 Mo6 O13 80.8(5) . 2_665 ?
O22 Mo6 O1 159.2(5) . . ?
O21 Mo6 O1 94.3(5) . . ?
O8 Mo6 O1 62.3(5) . . ?
O18 Mo6 O1 64.0(5) . . ?
O13 Mo6 O1 93.2(4) 2_665 . ?
O31 Mo7 O30 100.8(7) . . ?
O31 Mo7 O27 104.9(7) . . ?
O30 Mo7 O27 88.2(6) . . ?
O31 Mo7 O29 100.1(7) . . ?
O30 Mo7 O29 86.9(5) . . ?
O27 Mo7 O29 155.0(6) . . ?
O31 Mo7 O28 104.3(7) . . ?
O30 Mo7 O28 154.7(6) . . ?
O27 Mo7 O28 88.5(6) . . ?
O29 Mo7 O28 85.6(6) . . ?
O31 Mo7 O23 162.1(7) . . ?
O30 Mo7 O23 94.4(5) . . ?
O27 Mo7 O23 66.0(5) . . ?
O29 Mo7 O23 90.0(5) . . ?
O28 Mo7 O23 61.5(5) . . ?
O33 Mo8 O32 103.4(6) . . ?
O33 Mo8 O27 103.3(7) . . ?
O32 Mo8 O27 89.9(6) . . ?
O33 Mo8 O37 100.4(7) . 2_766 ?
O32 Mo8 O37 156.2(6) . 2_766 ?
O27 Mo8 O37 84.6(6) . 2_766 ?
O33 Mo8 O40 101.1(7) . 2_766 ?
O32 Mo8 O40 87.8(6) . 2_766 ?
O27 Mo8 O40 155.3(6) . 2_766 ?
O37 Mo8 O40 87.6(6) 2_766 2_766 ?
O35 Mo9 O28 102.5(7) . . ?
O35 Mo9 O34 104.6(7) . . ?
O28 Mo9 O34 86.8(6) . . ?
O35 Mo9 O32 101.0(7) . . ?
O28 Mo9 O32 88.4(6) . . ?
O34 Mo9 O32 154.4(6) . . ?
O35 Mo9 O43 102.4(7) . 2_766 ?
O28 Mo9 O43 154.9(6) . 2_766 ?
O34 Mo9 O43 89.5(6) . 2_766 ?
O32 Mo9 O43 84.2(6) . 2_766 ?
O35 Mo9 O23 157.1(6) . . ?
O28 Mo9 O23 60.1(5) . . ?
O34 Mo9 O23 90.1(5) . . ?
O32 Mo9 O23 65.9(5) . . ?
O43 Mo9 O23 95.1(5) 2_766 . ?
O38 Mo10 O37 104.1(7) . . ?
O38 Mo10 O36 103.9(8) . . ?
O37 Mo10 O36 88.3(6) . . ?
O38 Mo10 O34 100.9(6) . . ?
O37 Mo10 O34 155.0(7) . . ?
O36 Mo10 O34 85.0(6) . . ?
O38 Mo10 O42 101.6(7) . 2_766 ?
O37 Mo10 O42 86.7(7) . 2_766 ?
O36 Mo10 O42 154.4(7) . 2_766 ?
O34 Mo10 O42 89.0(6) . 2_766 ?
O38 Mo10 O24 159.2(6) . . ?
O37 Mo10 O24 65.5(6) . . ?
O36 Mo10 O24 59.4(6) . . ?
O34 Mo10 O24 90.5(5) . . ?
O42 Mo10 O24 95.9(5) 2_766 . ?
O41 Mo11 O36 104.6(8) . . ?
O41 Mo11 O40 102.3(7) . . ?
O36 Mo11 O40 88.5(6) . . ?
O41 Mo11 O29 101.5(7) . . ?
O36 Mo11 O29 87.9(6) . . ?
O40 Mo11 O29 156.1(7) . . ?
O41 Mo11 O39 99.4(6) . . ?
O36 Mo11 O39 156.0(7) . . ?
O40 Mo11 O39 86.2(6) . . ?
O29 Mo11 O39 87.7(5) . . ?
O41 Mo11 O24 161.3(6) . . ?
O36 Mo11 O24 62.8(6) . . ?
O40 Mo11 O24 65.3(6) . . ?
O29 Mo11 O24 92.1(5) . . ?
O39 Mo11 O24 93.8(5) . . ?
O44 Mo12 O43 100.3(7) . . ?
O44 Mo12 O42 102.3(8) . . ?
O43 Mo12 O42 90.8(6) . . ?
O44 Mo12 O39 100.3(7) . . ?
O43 Mo12 O39 89.0(6) . . ?
O42 Mo12 O39 157.1(6) . . ?
O44 Mo12 O30 101.0(7) . . ?
O43 Mo12 O30 158.7(6) . . ?
O42 Mo12 O30 85.9(6) . . ?
O39 Mo12 O30 86.1(5) . . ?
O44 Mo12 O25 161.5(7) . . ?
O43 Mo12 O25 67.4(6) . . ?
O42 Mo12 O25 65.6(6) . . ?
O39 Mo12 O25 93.4(5) . . ?
O30 Mo12 O25 92.2(5) . . ?
O44 Mo12 O26 161.3(7) . 2_766 ?
O43 Mo12 O26 93.3(5) . 2_766 ?
O42 Mo12 O26 90.2(5) . 2_766 ?
O39 Mo12 O26 66.9(5) . 2_766 ?
O30 Mo12 O26 65.7(5) . 2_766 ?
O25 Mo12 O26 37.2(4) . 2_766 ?
P1 O1 O4 54.3(5) . 2_665 ?
P1 O1 O3 52.1(4) . 2_665 ?
O4 O1 O3 91.3(7) 2_665 2_665 ?
P1 O1 Mo1 125.9(5) . . ?
O4 O1 Mo1 71.6(5) 2_665 . ?
O3 O1 Mo1 140.0(6) 2_665 . ?
P1 O1 Mo6 123.7(5) . . ?
O4 O1 Mo6 135.4(7) 2_665 . ?
O3 O1 Mo6 71.6(5) 2_665 . ?
Mo1 O1 Mo6 95.1(4) . . ?
P1 O1 Mo5 118.6(5) . . ?
O4 O1 Mo5 130.0(7) 2_665 . ?
O3 O1 Mo5 124.3(6) 2_665 . ?
Mo1 O1 Mo5 92.9(3) . . ?
Mo6 O1 Mo5 92.0(3) . . ?
P1 O2 O3 54.4(5) . 2_665 ?
P1 O2 O4 53.8(6) . 2_665 ?
O3 O2 O4 92.1(8) 2_665 2_665 ?
P1 O2 Mo2 126.8(7) . . ?
O3 O2 Mo2 134.7(8) 2_665 . ?
O4 O2 Mo2 73.0(6) 2_665 . ?
P1 O2 Mo4 125.0(7) . 2_665 ?
O3 O2 Mo4 70.7(6) 2_665 2_665 ?
O4 O2 Mo4 140.3(9) 2_665 2_665 ?
Mo2 O2 Mo4 93.7(4) . 2_665 ?
P1 O3 O4 57.3(5) . 2_665 ?
P1 O3 O2 56.0(5) . 2_665 ?
O4 O3 O2 94.0(8) 2_665 2_665 ?
P1 O3 O1 56.3(5) . 2_665 ?
O4 O3 O1 96.3(7) 2_665 2_665 ?
O2 O3 O1 87.2(7) 2_665 2_665 ?
P1 O3 Mo3 126.2(6) . . ?
O4 O3 Mo3 69.3(5) 2_665 . ?
O2 O3 Mo3 139.2(8) 2_665 . ?
O1 O3 Mo3 130.2(6) 2_665 . ?
P1 O3 Mo4 124.3(5) . . ?
O4 O3 Mo4 128.2(8) 2_665 . ?
O2 O3 Mo4 68.4(5) 2_665 . ?
O1 O3 Mo4 129.0(6) 2_665 . ?
Mo3 O3 Mo4 92.5(3) . . ?
P1 O4 O3 56.5(5) . 2_665 ?
P1 O4 O1 58.0(5) . 2_665 ?
O3 O4 O1 95.6(8) 2_665 2_665 ?
P1 O4 O2 54.6(6) . 2_665 ?
O3 O4 O2 93.0(8) 2_665 2_665 ?
O1 O4 O2 87.9(7) 2_665 2_665 ?
P1 O4 Mo3 127.5(7) . 2_665 ?
O3 O4 Mo3 71.4(5) 2_665 2_665 ?
O1 O4 Mo3 140.0(8) 2_665 2_665 ?
O2 O4 Mo3 129.3(8) 2_665 2_665 ?
P1 O4 Mo1 125.0(7) . 2_665 ?
O3 O4 Mo1 131.9(8) 2_665 2_665 ?
O1 O4 Mo1 67.1(5) 2_665 2_665 ?
O2 O4 Mo1 128.5(8) 2_665 2_665 ?
Mo3 O4 Mo1 93.2(4) 2_665 2_665 ?
Mo2 O5 Mo1 139.0(7) . . ?
Mo1 O6 Mo3 139.1(7) . . ?
Mo1 O7 Mo5 141.7(8) . . ?
Mo6 O8 Mo1 139.8(8) . . ?
Mo3 O10 Mo2 137.6(6) . . ?
Mo4 O12 Mo3 139.0(7) . . ?
Mo3 O13 Mo6 138.6(6) . 2_665 ?
Mo4 O15 Mo5 140.6(7) . . ?
Mo2 O16 Mo4 140.2(8) 2_665 . ?
Mo5 O18 Mo6 139.3(7) . . ?
Mo5 O19 Mo2 139.5(7) . 2_665 ?
Mo6 O21 Mo4 140.0(7) . 2_665 ?
P2 O23 O26 52.5(6) . 2_766 ?
P2 O23 Mo7 130.1(6) . . ?
O26 O23 Mo7 77.6(6) 2_766 . ?
P2 O23 Mo9 123.0(6) . . ?
O26 O23 Mo9 140.0(9) 2_766 . ?
Mo7 O23 Mo9 95.2(4) . . ?
P2 O24 O26 50.1(6) . 2_766 ?
P2 O24 Mo11 129.3(7) . . ?
O26 O24 Mo11 79.2(7) 2_766 . ?
P2 O24 Mo10 121.0(6) . . ?
O26 O24 Mo10 138.2(8) 2_766 . ?
Mo11 O24 Mo10 95.9(5) . . ?
P2 O25 O26 54.2(6) . 2_766 ?
P2 O25 Mo12 129.9(8) . . ?
O26 O25 Mo12 75.8(6) 2_766 . ?
P2 O26 O25 60.7(7) . 2_766 ?
P2 O26 O23 62.2(6) . 2_766 ?
O25 O26 O23 101.9(10) 2_766 2_766 ?
P2 O26 O24 62.7(6) . 2_766 ?
O25 O26 O24 101.0(10) 2_766 2_766 ?
O23 O26 O24 95.6(9) 2_766 2_766 ?
P2 O26 Mo12 127.7(8) . 2_766 ?
O25 O26 Mo12 67.0(6) 2_766 2_766 ?
O23 O26 Mo12 135.1(8) 2_766 2_766 ?
O24 O26 Mo12 128.8(7) 2_766 2_766 ?
Mo7 O27 Mo8 139.5(7) . . ?
Mo9 O28 Mo7 141.9(9) . . ?
Mo11 O29 Mo7 139.6(8) . . ?
Mo7 O30 Mo12 138.8(7) . . ?
Mo8 O32 Mo9 139.7(7) . . ?
Mo9 O34 Mo10 140.3(8) . . ?
Mo11 O36 Mo10 140.8(9) . . ?
Mo10 O37 Mo8 139.3(8) . 2_766 ?
Mo11 O39 Mo12 138.8(7) . . ?
Mo11 O40 Mo8 139.4(9) . 2_766 ?
Mo12 O42 Mo10 138.2(7) . 2_766 ?
Mo12 O43 Mo9 137.6(8) . 2_766 ?
P3 O45 Gd1 156.2(9) . . ?
P4 O46 Gd1 154.5(8) . . ?
P5 O47 Gd1 154.4(8) . . ?
P6 O48 Gd1 156.5(7) . . ?
P7 O49 Gd1 154.7(8) . . ?
P8 O50 Gd1 154.2(8) . . ?
P9 O51 Gd1 153.6(9) . . ?
P10 O52 Gd1 153.1(9) . . ?
C3 O53 P3 117.6(16) . . ?
C5 O54 P3 123.1(16) . . ?
C7 O55 P4 124.5(13) . . ?
C9 O56 P4 123.9(11) . . ?
C13 O57 P5 120.5(11) . . ?
C15 O58 P5 119.1(14) . . ?
C17 O59 P6 130.5(13) . . ?
C19 O60 P6 121.5(13) . . ?
C23 O61 P7 117.7(14) . . ?
C25 O62 P7 123.0(17) . . ?
C27 O63 P8 120.7(13) . . ?
C29 O64 P8 123.1(12) . . ?
C33 O65 P9 121.1(14) . . ?
C35 O66 P9 119.0(17) . . ?
C37 O67 P10 113.0(18) . . ?
C39 O68 P10 121.6(15) . . ?
O3 P1 O3 180.0(7) 2_665 . ?
O3 P1 O4 66.2(6) 2_665 . ?
O3 P1 O4 113.8(6) . . ?
O3 P1 O4 113.8(6) 2_665 2_665 ?
O3 P1 O4 66.2(6) . 2_665 ?
O4 P1 O4 180.0(4) . 2_665 ?
O3 P1 O2 110.5(6) 2_665 2_665 ?
O3 P1 O2 69.5(6) . 2_665 ?
O4 P1 O2 71.6(7) . 2_665 ?
O4 P1 O2 108.4(7) 2_665 2_665 ?
O3 P1 O2 69.5(6) 2_665 . ?
O3 P1 O2 110.5(6) . . ?
O4 P1 O2 108.4(7) . . ?
O4 P1 O2 71.6(7) 2_665 . ?
O2 P1 O2 180.0(11) 2_665 . ?
O3 P1 O1 71.5(6) 2_665 . ?
O3 P1 O1 108.5(6) . . ?
O4 P1 O1 112.2(6) . . ?
O4 P1 O1 67.8(6) 2_665 . ?
O2 P1 O1 77.0(6) 2_665 . ?
O2 P1 O1 103.0(6) . . ?
O3 P1 O1 108.5(6) 2_665 2_665 ?
O3 P1 O1 71.5(6) . 2_665 ?
O4 P1 O1 67.8(6) . 2_665 ?
O4 P1 O1 112.2(6) 2_665 2_665 ?
O2 P1 O1 103.0(6) 2_665 2_665 ?
O2 P1 O1 77.0(6) . 2_665 ?
O1 P1 O1 180.0(7) . 2_665 ?
O26 P2 O26 180.0(6) . 2_766 ?
O26 P2 O25 65.1(7) . 2_766 ?
O26 P2 O25 114.9(7) 2_766 2_766 ?
O26 P2 O25 114.9(7) . . ?
O26 P2 O25 65.1(7) 2_766 . ?
O25 P2 O25 180.000(5) 2_766 . ?
O26 P2 O23 114.7(6) . . ?
O26 P2 O23 65.3(6) 2_766 . ?
O25 P2 O23 73.2(6) 2_766 . ?
O25 P2 O23 106.8(6) . . ?
O26 P2 O23 65.3(6) . 2_766 ?
O26 P2 O23 114.7(6) 2_766 2_766 ?
O25 P2 O23 106.8(6) 2_766 2_766 ?
O25 P2 O23 73.2(6) . 2_766 ?
O23 P2 O23 180.000(3) . 2_766 ?
O26 P2 O24 67.2(7) . 2_766 ?
O26 P2 O24 112.8(7) 2_766 2_766 ?
O25 P2 O24 106.6(7) 2_766 2_766 ?
O25 P2 O24 73.4(7) . 2_766 ?
O23 P2 O24 80.3(7) . 2_766 ?
O23 P2 O24 99.7(7) 2_766 2_766 ?
O26 P2 O24 112.8(7) . . ?
O26 P2 O24 67.2(7) 2_766 . ?
O25 P2 O24 73.4(7) 2_766 . ?
O25 P2 O24 106.6(7) . . ?
O23 P2 O24 99.7(7) . . ?
O23 P2 O24 80.3(7) 2_766 . ?
O24 P2 O24 180.0(9) 2_766 . ?
O45 P3 O54 113.8(10) . . ?
O45 P3 O53 105.7(9) . . ?
O54 P3 O53 109.2(10) . . ?
O45 P3 C1 116.2(10) . . ?
O54 P3 C1 111.0(11) . . ?
O53 P3 C1 99.5(10) . . ?
O46 P4 O55 117.1(8) . . ?
O46 P4 O56 108.4(7) . . ?
O55 P4 O56 109.0(8) . . ?
O46 P4 C2 111.6(8) . . ?
O55 P4 C2 107.9(9) . . ?
O56 P4 C2 101.7(8) . . ?
O47 P5 O57 108.5(7) . . ?
O47 P5 O58 113.9(8) . . ?
O57 P5 O58 108.9(8) . . ?
O47 P5 C11 116.2(8) . . ?
O57 P5 C11 107.6(7) . . ?
O58 P5 C11 101.2(9) . . ?
O48 P6 O59 114.2(8) . . ?
O48 P6 O60 111.5(8) . . ?
O59 P6 O60 106.4(8) . . ?
O48 P6 C12 115.9(9) . . ?
O59 P6 C12 106.3(9) . . ?
O60 P6 C12 101.4(8) . . ?
O49 P7 O62 117.1(10) . . ?
O49 P7 O61 106.8(8) . . ?
O62 P7 O61 110.1(10) . . ?
O49 P7 C21 116.7(9) . . ?
O62 P7 C21 104.2(10) . . ?
O61 P7 C21 100.7(9) . . ?
O50 P8 O63 114.1(8) . . ?
O50 P8 O64 107.3(7) . . ?
O63 P8 O64 108.4(8) . . ?
O50 P8 C22 114.6(9) . . ?
O63 P8 C22 107.4(9) . . ?
O64 P8 C22 104.4(8) . . ?
O51 P9 O66 116.5(10) . . ?
O51 P9 O65 110.1(8) . . ?
O66 P9 O65 109.0(9) . . ?
O51 P9 C31 114.3(9) . . ?
O66 P9 C31 99.7(10) . . ?
O65 P9 C31 106.4(9) . . ?
O52 P10 O67 120.4(10) . . ?
O52 P10 O68 104.5(9) . . ?
O67 P10 O68 108.9(10) . . ?
O52 P10 C32 116.2(10) . . ?
O67 P10 C32 105.0(11) . . ?
O68 P10 C32 99.8(10) . . ?
C2 C1 P3 103.1(15) . . ?
C2 C1 H1A 111.1 . . ?
P3 C1 H1A 111.1 . . ?
C2 C1 H1B 111.1 . . ?
P3 C1 H1B 111.1 . . ?
H1A C1 H1B 109.1 . . ?
C1 C2 P4 114.2(15) . . ?
C1 C2 H2A 108.7 . . ?
P4 C2 H2A 108.7 . . ?
C1 C2 H2B 108.7 . . ?
P4 C2 H2B 108.7 . . ?
H2A C2 H2B 107.6 . . ?
O53 C3 C4 104(2) . . ?
O53 C3 H3A 110.9 . . ?
C4 C3 H3A 110.9 . . ?
O53 C3 H3B 110.9 . . ?
C4 C3 H3B 110.9 . . ?
H3A C3 H3B 109.0 . . ?
C3 C4 H4A 109.5 . . ?
C3 C4 H4B 109.5 . . ?
H4A C4 H4B 109.5 . . ?
C3 C4 H4C 109.5 . . ?
H4A C4 H4C 109.5 . . ?
H4B C4 H4C 109.5 . . ?
O54 C5 C6 115(2) . . ?
O54 C5 H5A 108.6 . . ?
C6 C5 H5A 108.6 . . ?
O54 C5 H5B 108.6 . . ?
C6 C5 H5B 108.6 . . ?
H5A C5 H5B 107.5 . . ?
C5 C6 H6A 109.5 . . ?
C5 C6 H6B 109.5 . . ?
H6A C6 H6B 109.5 . . ?
C5 C6 H6C 109.5 . . ?
H6A C6 H6C 109.5 . . ?
H6B C6 H6C 109.5 . . ?
O55 C7 C8 118.5(18) . . ?
O55 C7 H7A 107.7 . . ?
C8 C7 H7A 107.7 . . ?
O55 C7 H7B 107.7 . . ?
C8 C7 H7B 107.7 . . ?
H7A C7 H7B 107.1 . . ?
C7 C8 H8A 109.5 . . ?
C7 C8 H8B 109.5 . . ?
H8A C8 H8B 109.5 . . ?
C7 C8 H8C 109.5 . . ?
H8A C8 H8C 109.5 . . ?
H8B C8 H8C 109.5 . . ?
O56 C9 C10 109.5(16) . . ?
O56 C9 H9A 109.8 . . ?
C10 C9 H9A 109.8 . . ?
O56 C9 H9B 109.8 . . ?
C10 C9 H9B 109.8 . . ?
H9A C9 H9B 108.2 . . ?
C9 C10 H10A 109.5 . . ?
C9 C10 H10B 109.5 . . ?
H10A C10 H10B 109.5 . . ?
C9 C10 H10C 109.5 . . ?
H10A C10 H10C 109.5 . . ?
H10B C10 H10C 109.5 . . ?
C12 C11 P5 112.7(13) . . ?
C12 C11 H11A 109.1 . . ?
P5 C11 H11A 109.1 . . ?
C12 C11 H11B 109.1 . . ?
P5 C11 H11B 109.1 . . ?
H11A C11 H11B 107.8 . . ?
C11 C12 P6 112.8(14) . . ?
C11 C12 H12A 109.0 . . ?
P6 C12 H12A 109.0 . . ?
C11 C12 H12B 109.0 . . ?
P6 C12 H12B 109.0 . . ?
H12A C12 H12B 107.8 . . ?
O57 C13 C14 108.4(14) . . ?
O57 C13 H13A 110.0 . . ?
C14 C13 H13A 110.0 . . ?
O57 C13 H13B 110.0 . . ?
C14 C13 H13B 110.0 . . ?
H13A C13 H13B 108.4 . . ?
C13 C14 H14A 109.5 . . ?
C13 C14 H14B 109.5 . . ?
H14A C14 H14B 109.5 . . ?
C13 C14 H14C 109.5 . . ?
H14A C14 H14C 109.5 . . ?
H14B C14 H14C 109.5 . . ?
O58 C15 C16 104(2) . . ?
O58 C15 H15A 111.0 . . ?
C16 C15 H15A 111.0 . . ?
O58 C15 H15B 111.0 . . ?
C16 C15 H15B 111.0 . . ?
H15A C15 H15B 109.0 . . ?
C15 C16 H16A 109.5 . . ?
C15 C16 H16B 109.5 . . ?
H16A C16 H16B 109.5 . . ?
C15 C16 H16C 109.5 . . ?
H16A C16 H16C 109.5 . . ?
H16B C16 H16C 109.5 . . ?
O59 C17 C18 109.0(16) . . ?
O59 C17 H17A 109.9 . . ?
C18 C17 H17A 109.9 . . ?
O59 C17 H17B 109.9 . . ?
C18 C17 H17B 109.9 . . ?
H17A C17 H17B 108.3 . . ?
C17 C18 H18A 109.5 . . ?
C17 C18 H18B 109.5 . . ?
H18A C18 H18B 109.5 . . ?
C17 C18 H18C 109.5 . . ?
H18A C18 H18C 109.5 . . ?
H18B C18 H18C 109.5 . . ?
O60 C19 C20 107.7(16) . . ?
O60 C19 H19A 110.2 . . ?
C20 C19 H19A 110.2 . . ?
O60 C19 H19B 110.2 . . ?
C20 C19 H19B 110.2 . . ?
H19A C19 H19B 108.5 . . ?
C19 C20 H20A 109.5 . . ?
C19 C20 H20B 109.5 . . ?
H20A C20 H20B 109.5 . . ?
C19 C20 H20C 109.5 . . ?
H20A C20 H20C 109.5 . . ?
H20B C20 H20C 109.5 . . ?
C22 C21 P7 108.3(15) . . ?
C22 C21 H21A 110.0 . . ?
P7 C21 H21A 110.0 . . ?
C22 C21 H21B 110.0 . . ?
P7 C21 H21B 110.0 . . ?
H21A C21 H21B 108.4 . . ?
C21 C22 P8 116.0(15) . . ?
C21 C22 H22A 108.3 . . ?
P8 C22 H22A 108.3 . . ?
C21 C22 H22B 108.3 . . ?
P8 C22 H22B 108.3 . . ?
H22A C22 H22B 107.4 . . ?
O61 C23 C24 100.5(16) . . ?
O61 C23 H23A 111.7 . . ?
C24 C23 H23A 111.7 . . ?
O61 C23 H23B 111.7 . . ?
C24 C23 H23B 111.7 . . ?
H23A C23 H23B 109.4 . . ?
C23 C24 H24A 109.5 . . ?
C23 C24 H24B 109.5 . . ?
H24A C24 H24B 109.5 . . ?
C23 C24 H24C 109.5 . . ?
H24A C24 H24C 109.5 . . ?
H24B C24 H24C 109.5 . . ?
O62 C25 C26 114(2) . . ?
O62 C25 H25A 108.6 . . ?
C26 C25 H25A 108.6 . . ?
O62 C25 H25B 108.6 . . ?
C26 C25 H25B 108.6 . . ?
H25A C25 H25B 107.6 . . ?
C25 C26 H26A 109.5 . . ?
C25 C26 H26B 109.5 . . ?
H26A C26 H26B 109.5 . . ?
C25 C26 H26C 109.5 . . ?
H26A C26 H26C 109.5 . . ?
H26B C26 H26C 109.5 . . ?
O63 C27 C28 113.6(19) . . ?
O63 C27 H27A 108.8 . . ?
C28 C27 H27A 108.8 . . ?
O63 C27 H27B 108.8 . . ?
C28 C27 H27B 108.8 . . ?
H27A C27 H27B 107.7 . . ?
C27 C28 H28A 109.5 . . ?
C27 C28 H28B 109.5 . . ?
H28A C28 H28B 109.5 . . ?
C27 C28 H28C 109.5 . . ?
H28A C28 H28C 109.5 . . ?
H28B C28 H28C 109.5 . . ?
O64 C29 C30 108.1(16) . . ?
O64 C29 H29A 110.1 . . ?
C30 C29 H29A 110.1 . . ?
O64 C29 H29B 110.1 . . ?
C30 C29 H29B 110.1 . . ?
H29A C29 H29B 108.4 . . ?
C29 C30 H30A 109.5 . . ?
C29 C30 H30B 109.5 . . ?
H30A C30 H30B 109.5 . . ?
C29 C30 H30C 109.5 . . ?
H30A C30 H30C 109.5 . . ?
H30B C30 H30C 109.5 . . ?
C32 C31 P9 112.7(16) . . ?
C32 C31 H31A 109.1 . . ?
P9 C31 H31A 109.1 . . ?
C32 C31 H31B 109.1 . . ?
P9 C31 H31B 109.1 . . ?
H31A C31 H31B 107.8 . . ?
C31 C32 P10 113.3(16) . . ?
C31 C32 H32A 108.9 . . ?
P10 C32 H32A 108.9 . . ?
C31 C32 H32B 108.9 . . ?
P10 C32 H32B 108.9 . . ?
H32A C32 H32B 107.7 . . ?
O65 C33 C34 108(2) . . ?
O65 C33 H33A 110.1 . . ?
C34 C33 H33A 110.1 . . ?
O65 C33 H33B 110.1 . . ?
C34 C33 H33B 110.1 . . ?
H33A C33 H33B 108.4 . . ?
C33 C34 H34A 109.5 . . ?
C33 C34 H34B 109.5 . . ?
H34A C34 H34B 109.5 . . ?
C33 C34 H34C 109.5 . . ?
H34A C34 H34C 109.5 . . ?
H34B C34 H34C 109.5 . . ?
O66 C35 C36 116(2) . . ?
O66 C35 H35A 108.2 . . ?
C36 C35 H35A 108.2 . . ?
O66 C35 H35B 108.2 . . ?
C36 C35 H35B 108.2 . . ?
H35A C35 H35B 107.3 . . ?
C35 C36 H36A 109.5 . . ?
C35 C36 H36B 109.5 . . ?
H36A C36 H36B 109.5 . . ?
C35 C36 H36C 109.5 . . ?
H36A C36 H36C 109.5 . . ?
H36B C36 H36C 109.5 . . ?
O67 C37 C38 105(2) . . ?
O67 C37 H37A 110.8 . . ?
C38 C37 H37A 110.8 . . ?
O67 C37 H37B 110.8 . . ?
C38 C37 H37B 110.8 . . ?
H37A C37 H37B 108.9 . . ?
C37 C38 H38A 109.5 . . ?
C37 C38 H38B 109.5 . . ?
H38A C38 H38B 109.5 . . ?
C37 C38 H38C 109.5 . . ?
H38A C38 H38C 109.5 . . ?
H38B C38 H38C 109.5 . . ?
O68 C39 C40 107(2) . . ?
O68 C39 H39A 110.4 . . ?
C40 C39 H39A 110.4 . . ?
O68 C39 H39B 110.4 . . ?
C40 C39 H39B 110.4 . . ?
H39A C39 H39B 108.6 . . ?
C39 C40 H40A 109.5 . . ?
C39 C40 H40B 109.5 . . ?
H40A C40 H40B 109.5 . . ?
C39 C40 H40C 109.5 . . ?
H40A C40 H40C 109.5 . . ?
H40B C40 H40C 109.5 . . ?
N1 C41 C42 176(5) . . ?
C41 C42 H42A 109.5 . . ?
C41 C42 H42B 109.5 . . ?
H42A C42 H42B 109.5 . . ?
C41 C42 H42C 109.5 . . ?
H42A C42 H42C 109.5 . . ?
H42B C42 H42C 109.5 . . ?
N2 C43 C44 176(4) . . ?
C43 C44 H44A 109.5 . . ?
C43 C44 H44B 109.5 . . ?
H44A C44 H44B 109.5 . . ?
C43 C44 H44C 109.5 . . ?
H44A C44 H44C 109.5 . . ?
H44B C44 H44C 109.5 . . ?

loop_
_geom_bond_atom_site_label_1
_geom_bond_atom_site_label_2
_geom_bond_distance
_geom_bond_site_symmetry_2
_geom_bond_publ_flag
Gd1 O49 2.362(12) . ?
Gd1 O46 2.371(11) . ?
Gd1 O45 2.390(12) . ?
Gd1 O51 2.394(12) . ?
Gd1 O50 2.396(11) . ?
Gd1 O47 2.403(10) . ?
Gd1 O52 2.410(11) . ?
Gd1 O48 2.441(12) . ?
Mo1 O9 1.634(13) . ?
Mo1 O7 1.818(12) . ?
Mo1 O6 1.841(12) . ?
Mo1 O8 1.932(12) . ?
Mo1 O5 1.977(11) . ?
Mo1 O1 2.413(11) . ?
Mo1 O4 2.487(13) 2_665 ?
Mo2 O11 1.661(12) . ?
Mo2 O16 1.796(13) 2_665 ?
Mo2 O5 1.838(11) . ?
Mo2 O10 1.950(11) . ?
Mo2 O19 1.991(12) 2_665 ?
Mo2 O2 2.438(14) . ?
Mo3 O14 1.632(11) . ?
Mo3 O13 1.836(10) . ?
Mo3 O10 1.872(11) . ?
Mo3 O12 1.946(12) . ?
Mo3 O6 1.975(12) . ?
Mo3 O4 2.433(12) 2_665 ?
Mo3 O3 2.465(10) . ?
Mo4 O17 1.645(10) . ?
Mo4 O15 1.816(12) . ?
Mo4 O12 1.878(13) . ?
Mo4 O21 1.937(11) 2_665 ?
Mo4 O16 2.001(13) . ?
Mo4 O2 2.457(13) 2_665 ?
Mo4 O3 2.495(10) . ?
Mo5 O20 1.666(10) . ?
Mo5 O18 1.816(12) . ?
Mo5 O19 1.822(12) . ?
Mo5 O7 1.960(13) . ?
Mo5 O15 1.979(12) . ?
Mo5 O1 2.511(10) . ?
Mo6 O22 1.652(10) . ?
Mo6 O21 1.857(11) . ?
Mo6 O8 1.875(13) . ?
Mo6 O18 1.979(12) . ?
Mo6 O13 1.986(12) 2_665 ?
Mo6 O1 2.434(10) . ?
Mo7 O31 1.671(13) . ?
Mo7 O30 1.889(12) . ?
Mo7 O27 1.901(14) . ?
Mo7 O29 1.909(13) . ?
Mo7 O28 1.949(13) . ?
Mo7 O23 2.359(12) . ?
Mo8 O33 1.649(11) . ?
Mo8 O32 1.875(14) . ?
Mo8 O27 1.901(15) . ?
Mo8 O37 1.916(14) 2_766 ?
Mo8 O40 1.917(15) 2_766 ?
Mo9 O35 1.667(12) . ?
Mo9 O28 1.832(14) . ?
Mo9 O34 1.891(13) . ?
Mo9 O32 1.931(14) . ?
Mo9 O43 1.948(15) 2_766 ?
Mo9 O23 2.479(11) . ?
Mo10 O38 1.634(13) . ?
Mo10 O37 1.889(14) . ?
Mo10 O36 1.894(15) . ?
Mo10 O34 1.906(13) . ?
Mo10 O42 1.923(16) 2_766 ?
Mo10 O24 2.466(14) . ?
Mo11 O41 1.698(14) . ?
Mo11 O36 1.876(14) . ?
Mo11 O40 1.877(14) . ?
Mo11 O29 1.893(12) . ?
Mo11 O39 1.895(12) . ?
Mo11 O24 2.316(13) . ?
Mo12 O44 1.649(13) . ?
Mo12 O43 1.849(14) . ?
Mo12 O42 1.906(15) . ?
Mo12 O39 1.911(13) . ?
Mo12 O30 1.926(12) . ?
Mo12 O25 2.384(12) . ?
Mo12 O26 2.511(11) 2_766 ?
N1 C41 1.152(9) . ?
N2 C43 1.154(9) . ?
O1 P1 1.583(10) . ?
O1 O4 1.729(15) 2_665 ?
O1 O3 1.804(15) 2_665 ?
O2 P1 1.531(13) . ?
O2 O3 1.729(16) 2_665 ?
O2 O4 1.783(18) 2_665 ?
O2 Mo4 2.457(13) 2_665 ?
O3 P1 1.502(9) . ?
O3 O4 1.649(16) 2_665 ?
O3 O2 1.729(16) 2_665 ?
O3 O1 1.804(15) 2_665 ?
O4 P1 1.517(11) . ?
O4 O3 1.649(16) 2_665 ?
O4 O1 1.729(15) 2_665 ?
O4 O2 1.783(18) 2_665 ?
O4 Mo3 2.433(12) 2_665 ?
O4 Mo1 2.487(13) 2_665 ?
O13 Mo6 1.986(12) 2_665 ?
O16 Mo2 1.796(13) 2_665 ?
O19 Mo2 1.991(12) 2_665 ?
O21 Mo4 1.937(11) 2_665 ?
O23 P2 1.559(12) . ?
O23 O26 1.600(15) 2_766 ?
O24 P2 1.619(13) . ?
O24 O26 1.680(17) 2_766 ?
O25 P2 1.504(11) . ?
O25 O26 1.565(17) 2_766 ?
O26 P2 1.398(12) . ?
O26 O25 1.565(17) 2_766 ?
O26 O23 1.600(15) 2_766 ?
O26 O24 1.680(17) 2_766 ?
O26 Mo12 2.511(11) 2_766 ?
O37 Mo8 1.916(14) 2_766 ?
O40 Mo8 1.917(15) 2_766 ?
O42 Mo10 1.923(16) 2_766 ?
O43 Mo9 1.948(15) 2_766 ?
O45 P3 1.429(13) . ?
O46 P4 1.499(11) . ?
O47 P5 1.444(11) . ?
O48 P6 1.462(12) . ?
O49 P7 1.459(12) . ?
O50 P8 1.451(11) . ?
O51 P9 1.459(12) . ?
O52 P10 1.441(12) . ?
O53 C3 1.435(10) . ?
O53 P3 1.604(17) . ?
O54 C5 1.418(10) . ?
O54 P3 1.508(19) . ?
O55 C7 1.426(10) . ?
O55 P4 1.508(14) . ?
O56 C9 1.439(9) . ?
O56 P4 1.554(12) . ?
O57 C13 1.445(9) . ?
O57 P5 1.569(12) . ?
O58 C15 1.440(10) . ?
O58 P5 1.572(15) . ?
O59 C17 1.428(9) . ?
O59 P6 1.535(14) . ?
O60 C19 1.427(10) . ?
O60 P6 1.543(14) . ?
O61 C23 1.428(10) . ?
O61 P7 1.584(15) . ?
O62 C25 1.424(10) . ?
O62 P7 1.510(17) . ?
O63 C27 1.433(10) . ?
O63 P8 1.567(15) . ?
O64 C29 1.437(9) . ?
O64 P8 1.610(13) . ?
O65 C33 1.434(10) . ?
O65 P9 1.600(15) . ?
O66 C35 1.422(10) . ?
O66 P9 1.520(16) . ?
O67 C37 1.415(10) . ?
O67 P10 1.446(18) . ?
O68 C39 1.417(10) . ?
O68 P10 1.625(16) . ?
P1 O3 1.502(9) 2_665 ?
P1 O4 1.517(11) 2_665 ?
P1 O2 1.531(13) 2_665 ?
P1 O1 1.583(10) 2_665 ?
P2 O26 1.398(12) 2_766 ?
P2 O25 1.504(11) 2_766 ?
P2 O23 1.559(12) 2_766 ?
P2 O24 1.619(13) 2_766 ?
P3 C1 1.84(2) . ?
P4 C2 1.89(2) . ?
P5 C11 1.816(19) . ?
P6 C12 1.801(19) . ?
P7 C21 1.84(2) . ?
P8 C22 1.82(2) . ?
P9 C31 1.81(2) . ?
P10 C32 1.77(2) . ?
C1 C2 1.521(10) . ?
C1 H1A 0.9700 . ?
C1 H1B 0.9700 . ?
C2 H2A 0.9700 . ?
C2 H2B 0.9700 . ?
C3 C4 1.515(10) . ?
C3 H3A 0.9700 . ?
C3 H3B 0.9700 . ?
C4 H4A 0.9600 . ?
C4 H4B 0.9600 . ?
C4 H4C 0.9600 . ?
C5 C6 1.526(10) . ?
C5 H5A 0.9700 . ?
C5 H5B 0.9700 . ?
C6 H6A 0.9600 . ?
C6 H6B 0.9600 . ?
C6 H6C 0.9600 . ?
C7 C8 1.527(10) . ?
C7 H7A 0.9700 . ?
C7 H7B 0.9700 . ?
C8 H8A 0.9600 . ?
C8 H8B 0.9600 . ?
C8 H8C 0.9600 . ?
C9 C10 1.525(10) . ?
C9 H9A 0.9700 . ?
C9 H9B 0.9700 . ?
C10 H10A 0.9600 . ?
C10 H10B 0.9600 . ?
C10 H10C 0.9600 . ?
C11 C12 1.526(10) . ?
C11 H11A 0.9700 . ?
C11 H11B 0.9700 . ?
C12 H12A 0.9700 . ?
C12 H12B 0.9700 . ?
C13 C14 1.520(10) . ?
C13 H13A 0.9700 . ?
C13 H13B 0.9700 . ?
C14 H14A 0.9600 . ?
C14 H14B 0.9600 . ?
C14 H14C 0.9600 . ?
C15 C16 1.533(10) . ?
C15 H15A 0.9700 . ?
C15 H15B 0.9700 . ?
C16 H16A 0.9600 . ?
C16 H16B 0.9600 . ?
C16 H16C 0.9600 . ?
C17 C18 1.527(10) . ?
C17 H17A 0.9700 . ?
C17 H17B 0.9700 . ?
C18 H18A 0.9600 . ?
C18 H18B 0.9600 . ?
C18 H18C 0.9600 . ?
C19 C20 1.517(10) . ?
C19 H19A 0.9700 . ?
C19 H19B 0.9700 . ?
C20 H20A 0.9600 . ?
C20 H20B 0.9600 . ?
C20 H20C 0.9600 . ?
C21 C22 1.518(10) . ?
C21 H21A 0.9700 . ?
C21 H21B 0.9700 . ?
C22 H22A 0.9700 . ?
C22 H22B 0.9700 . ?
C23 C24 1.521(10) . ?
C23 H23A 0.9700 . ?
C23 H23B 0.9700 . ?
C24 H24A 0.9600 . ?
C24 H24B 0.9600 . ?
C24 H24C 0.9600 . ?
C25 C26 1.524(10) . ?
C25 H25A 0.9700 . ?
C25 H25B 0.9700 . ?
C26 H26A 0.9600 . ?
C26 H26B 0.9600 . ?
C26 H26C 0.9600 . ?
C27 C28 1.516(10) . ?
C27 H27A 0.9700 . ?
C27 H27B 0.9700 . ?
C28 H28A 0.9600 . ?
C28 H28B 0.9600 . ?
C28 H28C 0.9600 . ?
C29 C30 1.512(10) . ?
C29 H29A 0.9700 . ?
C29 H29B 0.9700 . ?
C30 H30A 0.9600 . ?
C30 H30B 0.9600 . ?
C30 H30C 0.9600 . ?
C31 C32 1.513(10) . ?
C31 H31A 0.9700 . ?
C31 H31B 0.9700 . ?
C32 H32A 0.9700 . ?
C32 H32B 0.9700 . ?
C33 C34 1.518(10) . ?
C33 H33A 0.9700 . ?
C33 H33B 0.9700 . ?
C34 H34A 0.9600 . ?
C34 H34B 0.9600 . ?
C34 H34C 0.9600 . ?
C35 C36 1.515(10) . ?
C35 H35A 0.9700 . ?
C35 H35B 0.9700 . ?
C36 H36A 0.9600 . ?
C36 H36B 0.9600 . ?
C36 H36C 0.9600 . ?
C37 C38 1.520(10) . ?
C37 H37A 0.9700 . ?
C37 H37B 0.9700 . ?
C38 H38A 0.9600 . ?
C38 H38B 0.9600 . ?
C38 H38C 0.9600 . ?
C39 C40 1.511(10) . ?
C39 H39A 0.9700 . ?
C39 H39B 0.9700 . ?
C40 H40A 0.9600 . ?
C40 H40B 0.9600 . ?
C40 H40C 0.9600 . ?
C41 C42 1.489(9) . ?
C42 H42A 0.9600 . ?
C42 H42B 0.9600 . ?
C42 H42C 0.9600 . ?
C43 C44 1.493(9) . ?
C44 H44A 0.9600 . ?
C44 H44B 0.9600 . ?
C44 H44C 0.9600 . ?

loop_
_geom_torsion_atom_site_label_1
_geom_torsion_atom_site_label_2
_geom_torsion_atom_site_label_3
_geom_torsion_atom_site_label_4
_geom_torsion
_geom_torsion_site_symmetry_1
_geom_torsion_site_symmetry_2
_geom_torsion_site_symmetry_3
_geom_torsion_site_symmetry_4
_geom_torsion_publ_flag
O9 Mo1 O1 P1 -171.9(12) . . . . ?
O7 Mo1 O1 P1 124.7(8) . . . . ?
O6 Mo1 O1 P1 33.5(7) . . . . ?
O8 Mo1 O1 P1 -133.8(8) . . . . ?
O5 Mo1 O1 P1 -53.6(7) . . . . ?
O4 Mo1 O1 P1 -2.4(6) 2_665 . . . ?
O9 Mo1 O1 O4 -169.5(13) . . . 2_665 ?
O7 Mo1 O1 O4 127.1(8) . . . 2_665 ?
O6 Mo1 O1 O4 35.9(6) . . . 2_665 ?
O8 Mo1 O1 O4 -131.4(7) . . . 2_665 ?
O5 Mo1 O1 O4 -51.2(6) . . . 2_665 ?
O9 Mo1 O1 O3 -100.4(16) . . . 2_665 ?
O7 Mo1 O1 O3 -163.8(11) . . . 2_665 ?
O6 Mo1 O1 O3 105.0(10) . . . 2_665 ?
O8 Mo1 O1 O3 -62.3(10) . . . 2_665 ?
O5 Mo1 O1 O3 17.9(10) . . . 2_665 ?
O4 Mo1 O1 O3 69.1(10) 2_665 . . 2_665 ?
O9 Mo1 O1 Mo6 -33.2(14) . . . . ?
O7 Mo1 O1 Mo6 -96.6(6) . . . . ?
O6 Mo1 O1 Mo6 172.2(4) . . . . ?
O8 Mo1 O1 Mo6 4.9(4) . . . . ?
O5 Mo1 O1 Mo6 85.1(4) . . . . ?
O4 Mo1 O1 Mo6 136.3(7) 2_665 . . . ?
O9 Mo1 O1 Mo5 59.2(14) . . . . ?
O7 Mo1 O1 Mo5 -4.3(5) . . . . ?
O6 Mo1 O1 Mo5 -95.5(4) . . . . ?
O8 Mo1 O1 Mo5 97.2(5) . . . . ?
O5 Mo1 O1 Mo5 177.4(4) . . . . ?
O4 Mo1 O1 Mo5 -131.4(7) 2_665 . . . ?
O22 Mo6 O1 P1 -174.3(11) . . . . ?
O21 Mo6 O1 P1 42.9(7) . . . . ?
O8 Mo6 O1 P1 135.0(8) . . . . ?
O18 Mo6 O1 P1 -122.6(8) . . . . ?
O13 Mo6 O1 P1 -44.5(7) 2_665 . . . ?
O22 Mo6 O1 O4 114.5(14) . . . 2_665 ?
O21 Mo6 O1 O4 -28.2(10) . . . 2_665 ?
O8 Mo6 O1 O4 63.8(10) . . . 2_665 ?
O18 Mo6 O1 O4 166.3(11) . . . 2_665 ?
O13 Mo6 O1 O4 -115.6(10) 2_665 . . 2_665 ?
O22 Mo6 O1 O3 -173.0(12) . . . 2_665 ?
O21 Mo6 O1 O3 44.2(6) . . . 2_665 ?
O8 Mo6 O1 O3 136.3(7) . . . 2_665 ?
O18 Mo6 O1 O3 -121.3(7) . . . 2_665 ?
O13 Mo6 O1 O3 -43.2(5) 2_665 . . 2_665 ?
O22 Mo6 O1 Mo1 45.6(14) . . . . ?
O21 Mo6 O1 Mo1 -97.1(5) . . . . ?
O8 Mo6 O1 Mo1 -5.1(5) . . . . ?
O18 Mo6 O1 Mo1 97.4(5) . . . . ?
O13 Mo6 O1 Mo1 175.5(4) 2_665 . . . ?
O22 Mo6 O1 Mo5 -47.5(14) . . . . ?
O21 Mo6 O1 Mo5 169.8(4) . . . . ?
O8 Mo6 O1 Mo5 -98.2(5) . . . . ?
O18 Mo6 O1 Mo5 4.3(5) . . . . ?
O13 Mo6 O1 Mo5 82.4(4) 2_665 . . . ?
O20 Mo5 O1 P1 -173.2(10) . . . . ?
O18 Mo5 O1 P1 126.0(8) . . . . ?
O19 Mo5 O1 P1 37.4(7) . . . . ?
O7 Mo5 O1 P1 -130.0(8) . . . . ?
O15 Mo5 O1 P1 -50.7(7) . . . . ?
O20 Mo5 O1 O4 -107.4(13) . . . 2_665 ?
O18 Mo5 O1 O4 -168.2(11) . . . 2_665 ?
O19 Mo5 O1 O4 103.1(9) . . . 2_665 ?
O7 Mo5 O1 O4 -64.2(9) . . . 2_665 ?
O15 Mo5 O1 O4 15.1(9) . . . 2_665 ?
O20 Mo5 O1 O3 125.1(12) . . . 2_665 ?
O18 Mo5 O1 O3 64.3(8) . . . 2_665 ?
O19 Mo5 O1 O3 -24.3(8) . . . 2_665 ?
O7 Mo5 O1 O3 168.3(9) . . . 2_665 ?
O15 Mo5 O1 O3 -112.4(8) . . . 2_665 ?
O20 Mo5 O1 Mo1 -39.1(12) . . . . ?
O18 Mo5 O1 Mo1 -99.9(6) . . . . ?
O19 Mo5 O1 Mo1 171.5(4) . . . . ?
O7 Mo5 O1 Mo1 4.1(5) . . . . ?
O15 Mo5 O1 Mo1 83.4(4) . . . . ?
O20 Mo5 O1 Mo6 56.1(12) . . . . ?
O18 Mo5 O1 Mo6 -4.7(5) . . . . ?
O19 Mo5 O1 Mo6 -93.4(5) . . . . ?
O7 Mo5 O1 Mo6 99.3(6) . . . . ?
O15 Mo5 O1 Mo6 178.6(4) . . . . ?
O11 Mo2 O2 P1 -176.4(14) . . . . ?
O16 Mo2 O2 P1 133.9(11) 2_665 . . . ?
O5 Mo2 O2 P1 43.1(10) . . . . ?
O10 Mo2 O2 P1 -45.4(10) . . . . ?
O19 Mo2 O2 P1 -124.8(11) 2_665 . . . ?
O11 Mo2 O2 O3 110.0(19) . . . 2_665 ?
O16 Mo2 O2 O3 60.3(11) 2_665 . . 2_665 ?
O5 Mo2 O2 O3 -30.5(11) . . . 2_665 ?
O10 Mo2 O2 O3 -119.0(11) . . . 2_665 ?
O19 Mo2 O2 O3 161.5(12) 2_665 . . 2_665 ?
O11 Mo2 O2 O4 -174.5(16) . . . 2_665 ?
O16 Mo2 O2 O4 135.8(8) 2_665 . . 2_665 ?
O5 Mo2 O2 O4 45.0(7) . . . 2_665 ?
O10 Mo2 O2 O4 -43.4(7) . . . 2_665 ?
O19 Mo2 O2 O4 -122.9(8) 2_665 . . 2_665 ?
O11 Mo2 O2 Mo4 43.6(19) . . . 2_665 ?
O16 Mo2 O2 Mo4 -6.0(5) 2_665 . . 2_665 ?
O5 Mo2 O2 Mo4 -96.8(5) . . . 2_665 ?
O10 Mo2 O2 Mo4 174.7(5) . . . 2_665 ?
O19 Mo2 O2 Mo4 95.2(5) 2_665 . . 2_665 ?
O14 Mo3 O3 P1 -175.2(12) . . . . ?
O13 Mo3 O3 P1 128.3(9) . . . . ?
O10 Mo3 O3 P1 36.2(8) . . . . ?
O12 Mo3 O3 P1 -132.6(9) . . . . ?
O6 Mo3 O3 P1 -50.6(8) . . . . ?
O4 Mo3 O3 P1 -6.7(6) 2_665 . . . ?
O14 Mo3 O3 O4 -168.5(13) . . . 2_665 ?
O13 Mo3 O3 O4 134.9(7) . . . 2_665 ?
O10 Mo3 O3 O4 42.9(7) . . . 2_665 ?
O12 Mo3 O3 O4 -126.0(8) . . . 2_665 ?
O6 Mo3 O3 O4 -44.0(7) . . . 2_665 ?
O14 Mo3 O3 O2 -97.4(17) . . . 2_665 ?
O13 Mo3 O3 O2 -153.9(11) . . . 2_665 ?
O10 Mo3 O3 O2 114.0(10) . . . 2_665 ?
O12 Mo3 O3 O2 -54.8(10) . . . 2_665 ?
O6 Mo3 O3 O2 27.2(11) . . . 2_665 ?
O4 Mo3 O3 O2 71.1(11) 2_665 . . 2_665 ?
O14 Mo3 O3 O1 111.1(14) . . . 2_665 ?
O13 Mo3 O3 O1 54.6(8) . . . 2_665 ?
O10 Mo3 O3 O1 -37.5(9) . . . 2_665 ?
O12 Mo3 O3 O1 153.7(9) . . . 2_665 ?
O6 Mo3 O3 O1 -124.3(8) . . . 2_665 ?
O4 Mo3 O3 O1 -80.4(9) 2_665 . . 2_665 ?
O14 Mo3 O3 Mo4 -38.3(15) . . . . ?
O13 Mo3 O3 Mo4 -94.8(5) . . . . ?
O10 Mo3 O3 Mo4 173.1(4) . . . . ?
O12 Mo3 O3 Mo4 4.3(4) . . . . ?
O6 Mo3 O3 Mo4 86.3(4) . . . . ?
O4 Mo3 O3 Mo4 130.2(7) 2_665 . . . ?
O17 Mo4 O3 P1 -174.4(13) . . . . ?
O15 Mo4 O3 P1 41.8(8) . . . . ?
O12 Mo4 O3 P1 133.8(9) . . . . ?
O21 Mo4 O3 P1 -126.9(9) 2_665 . . . ?
O16 Mo4 O3 P1 -46.2(8) . . . . ?
O2 Mo4 O3 P1 -4.7(6) 2_665 . . . ?
O17 Mo4 O3 O4 112.8(16) . . . 2_665 ?
O15 Mo4 O3 O4 -31.0(9) . . . 2_665 ?
O12 Mo4 O3 O4 60.9(9) . . . 2_665 ?
O21 Mo4 O3 O4 160.3(10) 2_665 . . 2_665 ?
O16 Mo4 O3 O4 -119.1(9) . . . 2_665 ?
O2 Mo4 O3 O4 -77.5(9) 2_665 . . 2_665 ?
O17 Mo4 O3 O2 -169.7(14) . . . 2_665 ?
O15 Mo4 O3 O2 46.5(7) . . . 2_665 ?
O12 Mo4 O3 O2 138.4(8) . . . 2_665 ?
O21 Mo4 O3 O2 -122.2(8) 2_665 . . 2_665 ?
O16 Mo4 O3 O2 -41.5(7) . . . 2_665 ?
O17 Mo4 O3 O1 -102.6(15) . . . 2_665 ?
O15 Mo4 O3 O1 113.7(8) . . . 2_665 ?
O12 Mo4 O3 O1 -154.4(9) . . . 2_665 ?
O21 Mo4 O3 O1 -55.0(8) 2_665 . . 2_665 ?
O16 Mo4 O3 O1 25.6(8) . . . 2_665 ?
O2 Mo4 O3 O1 67.1(8) 2_665 . . 2_665 ?
O17 Mo4 O3 Mo3 47.4(16) . . . . ?
O15 Mo4 O3 Mo3 -96.3(5) . . . . ?
O12 Mo4 O3 Mo3 -4.4(4) . . . . ?
O21 Mo4 O3 Mo3 94.9(5) 2_665 . . . ?
O16 Mo4 O3 Mo3 175.6(5) . . . . ?
O2 Mo4 O3 Mo3 -142.9(8) 2_665 . . . ?
O11 Mo2 O5 Mo1 153.3(10) . . . . ?
O16 Mo2 O5 Mo1 -103.5(10) 2_665 . . . ?
O10 Mo2 O5 Mo1 53.1(10) . . . . ?
O19 Mo2 O5 Mo1 -12.9(19) 2_665 . . . ?
O2 Mo2 O5 Mo1 -39.6(10) . . . . ?
O9 Mo1 O5 Mo2 -156.7(10) . . . . ?
O7 Mo1 O5 Mo2 39.6(18) . . . . ?
O6 Mo1 O5 Mo2 -53.6(10) . . . . ?
O8 Mo1 O5 Mo2 104.9(11) . . . . ?
O1 Mo1 O5 Mo2 43.1(10) . . . . ?
O4 Mo1 O5 Mo2 8.6(8) 2_665 . . . ?
O9 Mo1 O6 Mo3 155.3(10) . . . . ?
O7 Mo1 O6 Mo3 -98.8(11) . . . . ?
O8 Mo1 O6 Mo3 -6(2) . . . . ?
O5 Mo1 O6 Mo3 55.1(10) . . . . ?
O1 Mo1 O6 Mo3 -34.3(10) . . . . ?
O4 Mo1 O6 Mo3 -8.7(9) 2_665 . . . ?
O14 Mo3 O6 Mo1 -159.6(10) . . . . ?
O13 Mo3 O6 Mo1 35.9(19) . . . . ?
O10 Mo3 O6 Mo1 -57.4(10) . . . . ?
O12 Mo3 O6 Mo1 102.0(10) . . . . ?
O4 Mo3 O6 Mo1 8.9(9) 2_665 . . . ?
O3 Mo3 O6 Mo1 38.4(10) . . . . ?
O9 Mo1 O7 Mo5 -150.8(13) . . . . ?
O6 Mo1 O7 Mo5 104.4(13) . . . . ?
O8 Mo1 O7 Mo5 -51.2(13) . . . . ?
O5 Mo1 O7 Mo5 13(2) . . . . ?
O1 Mo1 O7 Mo5 8.9(11) . . . . ?
O4 Mo1 O7 Mo5 40.6(13) 2_665 . . . ?
O20 Mo5 O7 Mo1 154.9(13) . . . . ?
O18 Mo5 O7 Mo1 52.0(14) . . . . ?
O19 Mo5 O7 Mo1 -40(2) . . . . ?
O15 Mo5 O7 Mo1 -104.9(14) . . . . ?
O1 Mo5 O7 Mo1 -8.8(11) . . . . ?
O22 Mo6 O8 Mo1 -153.8(11) . . . . ?
O21 Mo6 O8 Mo1 102.6(12) . . . . ?
O18 Mo6 O8 Mo1 -51.6(12) . . . . ?
O13 Mo6 O8 Mo1 11(2) 2_665 . . . ?
O1 Mo6 O8 Mo1 9.8(9) . . . . ?
O9 Mo1 O8 Mo6 156.5(12) . . . . ?
O7 Mo1 O8 Mo6 52.2(12) . . . . ?
O6 Mo1 O8 Mo6 -41.8(19) . . . . ?
O5 Mo1 O8 Mo6 -104.2(12) . . . . ?
O1 Mo1 O8 Mo6 -9.9(10) . . . . ?
O4 Mo1 O8 Mo6 -39.6(12) 2_665 . . . ?
O14 Mo3 O10 Mo2 156.3(10) . . . . ?
O13 Mo3 O10 Mo2 -101.6(10) . . . . ?
O12 Mo3 O10 Mo2 -8(2) . . . . ?
O6 Mo3 O10 Mo2 55.2(10) . . . . ?
O4 Mo3 O10 Mo2 -7.2(9) 2_665 . . . ?
O3 Mo3 O10 Mo2 -35.0(10) . . . . ?
O11 Mo2 O10 Mo3 -157.6(10) . . . . ?
O16 Mo2 O10 Mo3 36(2) 2_665 . . . ?
O5 Mo2 O10 Mo3 -55.8(10) . . . . ?
O19 Mo2 O10 Mo3 101.4(10) 2_665 . . . ?
O2 Mo2 O10 Mo3 37.7(10) . . . . ?
O17 Mo4 O12 Mo3 -154.0(11) . . . . ?
O15 Mo4 O12 Mo3 100.4(11) . . . . ?
O21 Mo4 O12 Mo3 -54.6(11) 2_665 . . . ?
O16 Mo4 O12 Mo3 9(2) . . . . ?
O2 Mo4 O12 Mo3 34.4(11) 2_665 . . . ?
O3 Mo4 O12 Mo3 8.6(9) . . . . ?
O14 Mo3 O12 Mo4 156.7(11) . . . . ?
O13 Mo3 O12 Mo4 56.2(11) . . . . ?
O10 Mo3 O12 Mo4 -38(2) . . . . ?
O6 Mo3 O12 Mo4 -102.8(11) . . . . ?
O4 Mo3 O12 Mo4 -39.5(11) 2_665 . . . ?
O3 Mo3 O12 Mo4 -8.7(9) . . . . ?
O14 Mo3 O13 Mo6 -153.3(10) . . . 2_665 ?
O10 Mo3 O13 Mo6 103.0(10) . . . 2_665 ?
O12 Mo3 O13 Mo6 -54.2(10) . . . 2_665 ?
O6 Mo3 O13 Mo6 11(2) . . . 2_665 ?
O4 Mo3 O13 Mo6 35.2(10) 2_665 . . 2_665 ?
O3 Mo3 O13 Mo6 8.4(8) . . . 2_665 ?
O17 Mo4 O15 Mo5 152.6(11) . . . . ?
O12 Mo4 O15 Mo5 -104.7(11) . . . . ?
O21 Mo4 O15 Mo5 -16(2) 2_665 . . . ?
O16 Mo4 O15 Mo5 49.9(11) . . . . ?
O2 Mo4 O15 Mo5 -9.2(9) 2_665 . . . ?
O3 Mo4 O15 Mo5 -40.6(11) . . . . ?
O20 Mo5 O15 Mo4 -155.0(11) . . . . ?
O18 Mo5 O15 Mo4 38(2) . . . . ?
O19 Mo5 O15 Mo4 -52.1(11) . . . . ?
O7 Mo5 O15 Mo4 105.3(12) . . . . ?
O1 Mo5 O15 Mo4 45.2(11) . . . . ?
O17 Mo4 O16 Mo2 -156.1(12) . . . 2_665 ?
O15 Mo4 O16 Mo2 -51.4(12) . . . 2_665 ?
O12 Mo4 O16 Mo2 41(2) . . . 2_665 ?
O21 Mo4 O16 Mo2 105.7(12) 2_665 . . 2_665 ?
O2 Mo4 O16 Mo2 11.8(10) 2_665 . . 2_665 ?
O3 Mo4 O16 Mo2 41.5(12) . . . 2_665 ?
O20 Mo5 O18 Mo6 -150.0(12) . . . . ?
O19 Mo5 O18 Mo6 106.1(13) . . . . ?
O7 Mo5 O18 Mo6 -48.9(13) . . . . ?
O15 Mo5 O18 Mo6 17(2) . . . . ?
O1 Mo5 O18 Mo6 8.9(10) . . . . ?
O22 Mo6 O18 Mo5 154.3(12) . . . . ?
O21 Mo6 O18 Mo5 -44(2) . . . . ?
O8 Mo6 O18 Mo5 50.7(13) . . . . ?
O13 Mo6 O18 Mo5 -107.3(13) 2_665 . . . ?
O1 Mo6 O18 Mo5 -9.1(11) . . . . ?
O20 Mo5 O19 Mo2 152.6(10) . . . 2_665 ?
O18 Mo5 O19 Mo2 -103.6(11) . . . 2_665 ?
O7 Mo5 O19 Mo2 -13(2) . . . 2_665 ?
O15 Mo5 O19 Mo2 51.2(10) . . . 2_665 ?
O1 Mo5 O19 Mo2 -39.5(11) . . . 2_665 ?
O22 Mo6 O21 Mo4 153.8(11) . . . 2_665 ?
O8 Mo6 O21 Mo4 -101.4(12) . . . 2_665 ?
O18 Mo6 O21 Mo4 -8(2) . . . 2_665 ?
O13 Mo6 O21 Mo4 54.1(11) 2_665 . . 2_665 ?
O1 Mo6 O21 Mo4 -38.9(11) . . . 2_665 ?
O31 Mo7 O23 P2 175.9(18) . . . . ?
O30 Mo7 O23 P2 -35.7(10) . . . . ?
O27 Mo7 O23 P2 -121.7(11) . . . . ?
O29 Mo7 O23 P2 51.2(10) . . . . ?
O28 Mo7 O23 P2 136.2(12) . . . . ?
O31 Mo7 O23 O26 173.6(19) . . . 2_766 ?
O30 Mo7 O23 O26 -38.0(8) . . . 2_766 ?
O27 Mo7 O23 O26 -124.0(8) . . . 2_766 ?
O29 Mo7 O23 O26 48.9(7) . . . 2_766 ?
O28 Mo7 O23 O26 133.9(9) . . . 2_766 ?
O31 Mo7 O23 Mo9 33(2) . . . . ?
O30 Mo7 O23 Mo9 -178.1(5) . . . . ?
O27 Mo7 O23 Mo9 95.9(6) . . . . ?
O29 Mo7 O23 Mo9 -91.2(5) . . . . ?
O28 Mo7 O23 Mo9 -6.2(5) . . . . ?
O35 Mo9 O23 P2 176.2(16) . . . . ?
O28 Mo9 O23 P2 -139.5(11) . . . . ?
O34 Mo9 O23 P2 -53.2(9) . . . . ?
O32 Mo9 O23 P2 117.6(10) . . . . ?
O43 Mo9 O23 P2 36.3(9) 2_766 . . . ?
O35 Mo9 O23 O26 -114.6(19) . . . 2_766 ?
O28 Mo9 O23 O26 -70.3(13) . . . 2_766 ?
O34 Mo9 O23 O26 16.0(13) . . . 2_766 ?
O32 Mo9 O23 O26 -173.2(14) . . . 2_766 ?
O43 Mo9 O23 O26 105.5(12) 2_766 . . 2_766 ?
O35 Mo9 O23 Mo7 -37.6(19) . . . . ?
O28 Mo9 O23 Mo7 6.7(5) . . . . ?
O34 Mo9 O23 Mo7 93.0(6) . . . . ?
O32 Mo9 O23 Mo7 -96.2(6) . . . . ?
O43 Mo9 O23 Mo7 -177.5(5) 2_766 . . . ?
O41 Mo11 O24 P2 176.4(16) . . . . ?
O36 Mo11 O24 P2 -132.9(11) . . . . ?
O40 Mo11 O24 P2 125.4(11) . . . . ?
O29 Mo11 O24 P2 -46.4(10) . . . . ?
O39 Mo11 O24 P2 41.4(10) . . . . ?
O41 Mo11 O24 O26 177.1(17) . . . 2_766 ?
O36 Mo11 O24 O26 -132.2(9) . . . 2_766 ?
O40 Mo11 O24 O26 126.1(8) . . . 2_766 ?
O29 Mo11 O24 O26 -45.7(7) . . . 2_766 ?
O39 Mo11 O24 O26 42.1(7) . . . 2_766 ?
O41 Mo11 O24 Mo10 -45(2) . . . . ?
O36 Mo11 O24 Mo10 5.9(5) . . . . ?
O40 Mo11 O24 Mo10 -95.8(6) . . . . ?
O29 Mo11 O24 Mo10 92.4(5) . . . . ?
O39 Mo11 O24 Mo10 -179.8(5) . . . . ?
O38 Mo10 O24 P2 177.3(15) . . . . ?
O37 Mo10 O24 P2 -119.1(10) . . . . ?
O36 Mo10 O24 P2 137.5(10) . . . . ?
O34 Mo10 O24 P2 53.6(9) . . . . ?
O42 Mo10 O24 P2 -35.5(9) 2_766 . . . ?
O38 Mo10 O24 O26 114.1(18) . . . 2_766 ?
O37 Mo10 O24 O26 177.7(14) . . . 2_766 ?
O36 Mo10 O24 O26 74.3(13) . . . 2_766 ?
O34 Mo10 O24 O26 -9.6(13) . . . 2_766 ?
O42 Mo10 O24 O26 -98.6(12) 2_766 . . 2_766 ?
O38 Mo10 O24 Mo11 33.8(19) . . . . ?
O37 Mo10 O24 Mo11 97.4(7) . . . . ?
O36 Mo10 O24 Mo11 -6.0(5) . . . . ?
O34 Mo10 O24 Mo11 -89.9(6) . . . . ?
O42 Mo10 O24 Mo11 -178.9(5) 2_766 . . . ?
O44 Mo12 O25 P2 -178.6(17) . . . . ?
O43 Mo12 O25 P2 -128.2(11) . . . . ?
O42 Mo12 O25 P2 129.9(11) . . . . ?
O39 Mo12 O25 P2 -40.8(10) . . . . ?
O30 Mo12 O25 P2 45.4(10) . . . . ?
O26 Mo12 O25 P2 2.6(7) 2_766 . . . ?
O44 Mo12 O25 O26 178.8(19) . . . 2_766 ?
O43 Mo12 O25 O26 -130.8(9) . . . 2_766 ?
O42 Mo12 O25 O26 127.3(8) . . . 2_766 ?
O39 Mo12 O25 O26 -43.4(7) . . . 2_766 ?
O30 Mo12 O25 O26 42.8(7) . . . 2_766 ?
O31 Mo7 O27 Mo8 151.2(12) . . . . ?
O30 Mo7 O27 Mo8 -108.1(12) . . . . ?
O29 Mo7 O27 Mo8 -29(2) . . . . ?
O28 Mo7 O27 Mo8 46.8(12) . . . . ?
O23 Mo7 O27 Mo8 -12.5(10) . . . . ?
O33 Mo8 O27 Mo7 -152.0(11) . . . . ?
O32 Mo8 O27 Mo7 -48.2(12) . . . . ?
O37 Mo8 O27 Mo7 108.5(12) 2_766 . . . ?
O40 Mo8 O27 Mo7 36(2) 2_766 . . . ?
O35 Mo9 O28 Mo7 150.7(13) . . . . ?
O34 Mo9 O28 Mo7 -105.0(13) . . . . ?
O32 Mo9 O28 Mo7 49.8(13) . . . . ?
O43 Mo9 O28 Mo7 -23(2) 2_766 . . . ?
O23 Mo9 O28 Mo7 -13.1(10) . . . . ?
O31 Mo7 O28 Mo9 -154.7(13) . . . . ?
O30 Mo7 O28 Mo9 33(2) . . . . ?
O27 Mo7 O28 Mo9 -49.7(13) . . . . ?
O29 Mo7 O28 Mo9 105.9(13) . . . . ?
O23 Mo7 O28 Mo9 13.6(11) . . . . ?
O41 Mo11 O29 Mo7 -152.0(11) . . . . ?
O36 Mo11 O29 Mo7 103.5(12) . . . . ?
O40 Mo11 O29 Mo7 22(2) . . . . ?
O39 Mo11 O29 Mo7 -53.0(11) . . . . ?
O24 Mo11 O29 Mo7 40.8(11) . . . . ?
O31 Mo7 O29 Mo11 153.7(11) . . . . ?
O30 Mo7 O29 Mo11 53.3(11) . . . . ?
O27 Mo7 O29 Mo11 -26(2) . . . . ?
O28 Mo7 O29 Mo11 -102.6(11) . . . . ?
O23 Mo7 O29 Mo11 -41.2(11) . . . . ?
O31 Mo7 O30 Mo12 -156.1(11) . . . . ?
O27 Mo7 O30 Mo12 99.0(11) . . . . ?
O29 Mo7 O30 Mo12 -56.4(11) . . . . ?
O28 Mo7 O30 Mo12 16(2) . . . . ?
O23 Mo7 O30 Mo12 33.3(11) . . . . ?
O44 Mo12 O30 Mo7 157.3(12) . . . . ?
O43 Mo12 O30 Mo7 -19(2) . . . . ?
O42 Mo12 O30 Mo7 -101.0(11) . . . . ?
O39 Mo12 O30 Mo7 57.6(11) . . . . ?
O25 Mo12 O30 Mo7 -35.6(11) . . . . ?
O26 Mo12 O30 Mo7 -8.8(9) 2_766 . . . ?
O33 Mo8 O32 Mo9 153.0(12) . . . . ?
O27 Mo8 O32 Mo9 49.3(13) . . . . ?
O37 Mo8 O32 Mo9 -27(2) 2_766 . . . ?
O40 Mo8 O32 Mo9 -106.1(13) 2_766 . . . ?
O35 Mo9 O32 Mo8 -151.8(12) . . . . ?
O28 Mo9 O32 Mo8 -49.3(13) . . . . ?
O34 Mo9 O32 Mo8 30(2) . . . . ?
O43 Mo9 O32 Mo8 106.6(13) 2_766 . . . ?
O23 Mo9 O32 Mo8 8.4(11) . . . . ?
O35 Mo9 O34 Mo10 -152.5(12) . . . . ?
O28 Mo9 O34 Mo10 105.3(13) . . . . ?
O32 Mo9 O34 Mo10 26(2) . . . . ?
O43 Mo9 O34 Mo10 -49.8(13) 2_766 . . . ?
O23 Mo9 O34 Mo10 45.3(12) . . . . ?
O38 Mo10 O34 Mo9 151.0(12) . . . . ?
O37 Mo10 O34 Mo9 -31(2) . . . . ?
O36 Mo10 O34 Mo9 -105.8(13) . . . . ?
O42 Mo10 O34 Mo9 49.3(13) 2_766 . . . ?
O24 Mo10 O34 Mo9 -46.5(12) . . . . ?
O41 Mo11 O36 Mo10 153.1(13) . . . . ?
O40 Mo11 O36 Mo10 50.9(14) . . . . ?
O29 Mo11 O36 Mo10 -105.5(14) . . . . ?
O39 Mo11 O36 Mo10 -26(2) . . . . ?
O24 Mo11 O36 Mo10 -12.1(11) . . . . ?
O38 Mo10 O36 Mo11 -154.8(13) . . . . ?
O37 Mo10 O36 Mo11 -50.6(14) . . . . ?
O34 Mo10 O36 Mo11 105.3(14) . . . . ?
O42 Mo10 O36 Mo11 28(2) 2_766 . . . ?
O24 Mo10 O36 Mo11 11.7(11) . . . . ?
O38 Mo10 O37 Mo8 155.1(15) . . . 2_766 ?
O36 Mo10 O37 Mo8 51.1(15) . . . 2_766 ?
O34 Mo10 O37 Mo8 -23(3) . . . 2_766 ?
O42 Mo10 O37 Mo8 -103.8(15) 2_766 . . 2_766 ?
O24 Mo10 O37 Mo8 -5.8(12) . . . 2_766 ?
O41 Mo11 O39 Mo12 156.6(11) . . . . ?
O36 Mo11 O39 Mo12 -24(2) . . . . ?
O40 Mo11 O39 Mo12 -101.6(12) . . . . ?
O29 Mo11 O39 Mo12 55.3(11) . . . . ?
O24 Mo11 O39 Mo12 -36.7(11) . . . . ?
O44 Mo12 O39 Mo11 -156.9(11) . . . . ?
O43 Mo12 O39 Mo11 102.9(12) . . . . ?
O42 Mo12 O39 Mo11 13(2) . . . . ?
O30 Mo12 O39 Mo11 -56.4(11) . . . . ?
O25 Mo12 O39 Mo11 35.6(11) . . . . ?
O26 Mo12 O39 Mo11 8.8(9) 2_766 . . . ?
O41 Mo11 O40 Mo8 -156.7(13) . . . 2_766 ?
O36 Mo11 O40 Mo8 -52.1(14) . . . 2_766 ?
O29 Mo11 O40 Mo8 29(2) . . . 2_766 ?
O39 Mo11 O40 Mo8 104.5(14) . . . 2_766 ?
O24 Mo11 O40 Mo8 8.5(11) . . . 2_766 ?
O44 Mo12 O42 Mo10 -151.3(11) . . . 2_766 ?
O43 Mo12 O42 Mo10 -50.6(12) . . . 2_766 ?
O39 Mo12 O42 Mo10 39(2) . . . 2_766 ?
O30 Mo12 O42 Mo10 108.3(11) . . . 2_766 ?
O25 Mo12 O42 Mo10 14.0(9) . . . 2_766 ?
O26 Mo12 O42 Mo10 42.7(11) 2_766 . . 2_766 ?
O44 Mo12 O43 Mo9 153.8(12) . . . 2_766 ?
O42 Mo12 O43 Mo9 51.2(12) . . . 2_766 ?
O39 Mo12 O43 Mo9 -105.9(12) . . . 2_766 ?
O30 Mo12 O43 Mo9 -29(2) . . . 2_766 ?
O25 Mo12 O43 Mo9 -11.8(10) . . . 2_766 ?
O26 Mo12 O43 Mo9 -39.1(12) 2_766 . . 2_766 ?
O49 Gd1 O45 P3 -159(2) . . . . ?
O46 Gd1 O45 P3 -15(2) . . . . ?
O51 Gd1 O45 P3 140(2) . . . . ?
O50 Gd1 O45 P3 100(2) . . . . ?
O47 Gd1 O45 P3 -95(2) . . . . ?
O52 Gd1 O45 P3 60(2) . . . . ?
O48 Gd1 O45 P3 -59(3) . . . . ?
O49 Gd1 O46 P4 115.7(17) . . . . ?
O45 Gd1 O46 P4 2.5(18) . . . . ?
O51 Gd1 O46 P4 -39(2) . . . . ?
O50 Gd1 O46 P4 -141.0(17) . . . . ?
O47 Gd1 O46 P4 76.5(18) . . . . ?
O52 Gd1 O46 P4 -78.7(18) . . . . ?
O48 Gd1 O46 P4 156.5(19) . . . . ?
O49 Gd1 O47 P5 -110.6(19) . . . . ?
O46 Gd1 O47 P5 46.2(18) . . . . ?
O45 Gd1 O47 P5 129.0(19) . . . . ?
O51 Gd1 O47 P5 -170.7(17) . . . . ?
O50 Gd1 O47 P5 -66(2) . . . . ?
O52 Gd1 O47 P5 86.4(19) . . . . ?
O48 Gd1 O47 P5 -29.5(18) . . . . ?
O49 Gd1 O48 P6 77(2) . . . . ?
O46 Gd1 O48 P6 -79(2) . . . . ?
O45 Gd1 O48 P6 -34(2) . . . . ?
O51 Gd1 O48 P6 115.9(19) . . . . ?
O50 Gd1 O48 P6 159(2) . . . . ?
O47 Gd1 O48 P6 0.7(19) . . . . ?
O52 Gd1 O48 P6 -140.7(19) . . . . ?
O46 Gd1 O49 P7 83(2) . . . . ?
O45 Gd1 O49 P7 -174.6(18) . . . . ?
O51 Gd1 O49 P7 -112.4(19) . . . . ?
O50 Gd1 O49 P7 -31.6(18) . . . . ?
O47 Gd1 O49 P7 122.8(19) . . . . ?
O52 Gd1 O49 P7 -74(2) . . . . ?
O48 Gd1 O49 P7 43.2(19) . . . . ?
O49 Gd1 O50 P8 9.5(18) . . . . ?
O46 Gd1 O50 P8 -133.9(18) . . . . ?
O45 Gd1 O50 P8 121.9(18) . . . . ?
O51 Gd1 O50 P8 83.1(19) . . . . ?
O47 Gd1 O50 P8 -34(2) . . . . ?
O52 Gd1 O50 P8 164(2) . . . . ?
O48 Gd1 O50 P8 -71.2(18) . . . . ?
O49 Gd1 O51 P9 115.4(19) . . . . ?
O46 Gd1 O51 P9 -80(2) . . . . ?
O45 Gd1 O51 P9 -123.5(19) . . . . ?
O50 Gd1 O51 P9 33.3(18) . . . . ?
O47 Gd1 O51 P9 176.7(17) . . . . ?
O52 Gd1 O51 P9 -41.8(18) . . . . ?
O48 Gd1 O51 P9 75(2) . . . . ?
O49 Gd1 O52 P10 -40(2) . . . . ?
O46 Gd1 O52 P10 154(2) . . . . ?
O45 Gd1 O52 P10 72(2) . . . . ?
O51 Gd1 O52 P10 -3.2(19) . . . . ?
O50 Gd1 O52 P10 -84(2) . . . . ?
O47 Gd1 O52 P10 112.9(19) . . . . ?
O48 Gd1 O52 P10 -144.8(19) . . . . ?
O4 O3 P1 O3 -86(100) 2_665 . . 2_665 ?
O2 O3 P1 O3 151(100) 2_665 . . 2_665 ?
O1 O3 P1 O3 39(100) 2_665 . . 2_665 ?
Mo3 O3 P1 O3 -79(100) . . . 2_665 ?
Mo4 O3 P1 O3 157(100) . . . 2_665 ?
O4 O3 P1 O4 180.0 2_665 . . . ?
O2 O3 P1 O4 57.8(8) 2_665 . . . ?
O1 O3 P1 O4 -54.3(7) 2_665 . . . ?
Mo3 O3 P1 O4 -172.6(7) . . . . ?
Mo4 O3 P1 O4 63.1(9) . . . . ?
O2 O3 P1 O4 -122.2(8) 2_665 . . 2_665 ?
O1 O3 P1 O4 125.7(7) 2_665 . . 2_665 ?
Mo3 O3 P1 O4 7.4(7) . . . 2_665 ?
Mo4 O3 P1 O4 -116.9(9) . . . 2_665 ?
O4 O3 P1 O2 122.2(8) 2_665 . . 2_665 ?
O1 O3 P1 O2 -112.2(7) 2_665 . . 2_665 ?
Mo3 O3 P1 O2 129.6(9) . . . 2_665 ?
Mo4 O3 P1 O2 5.3(7) . . . 2_665 ?
O4 O3 P1 O2 -57.8(8) 2_665 . . . ?
O2 O3 P1 O2 180.000(1) 2_665 . . . ?
O1 O3 P1 O2 67.8(7) 2_665 . . . ?
Mo3 O3 P1 O2 -50.4(9) . . . . ?
Mo4 O3 P1 O2 -174.7(7) . . . . ?
O4 O3 P1 O1 54.3(7) 2_665 . . . ?
O2 O3 P1 O1 -67.8(7) 2_665 . . . ?
O1 O3 P1 O1 180.000(1) 2_665 . . . ?
Mo3 O3 P1 O1 61.7(8) . . . . ?
Mo4 O3 P1 O1 -62.6(8) . . . . ?
O4 O3 P1 O1 -125.7(7) 2_665 . . 2_665 ?
O2 O3 P1 O1 112.2(7) 2_665 . . 2_665 ?
Mo3 O3 P1 O1 -118.3(8) . . . 2_665 ?
Mo4 O3 P1 O1 117.4(8) . . . 2_665 ?
O1 O4 P1 O3 -123.6(7) 2_665 . . 2_665 ?
O2 O4 P1 O3 123.3(8) 2_665 . . 2_665 ?
Mo3 O4 P1 O3 7.6(7) 2_665 . . 2_665 ?
Mo1 O4 P1 O3 -120.9(10) 2_665 . . 2_665 ?
O3 O4 P1 O3 180.0 2_665 . . . ?
O1 O4 P1 O3 56.4(7) 2_665 . . . ?
O2 O4 P1 O3 -56.7(8) 2_665 . . . ?
Mo3 O4 P1 O3 -172.4(7) 2_665 . . . ?
Mo1 O4 P1 O3 59.1(10) 2_665 . . . ?
O3 O4 P1 O4 111(100) 2_665 . . 2_665 ?
O1 O4 P1 O4 -13(100) 2_665 . . 2_665 ?
O2 O4 P1 O4 -126(100) 2_665 . . 2_665 ?
Mo3 O4 P1 O4 118(100) 2_665 . . 2_665 ?
Mo1 O4 P1 O4 -10(100) 2_665 . . 2_665 ?
O3 O4 P1 O2 -123.3(8) 2_665 . . 2_665 ?
O1 O4 P1 O2 113.0(7) 2_665 . . 2_665 ?
Mo3 O4 P1 O2 -115.7(10) 2_665 . . 2_665 ?
Mo1 O4 P1 O2 115.8(10) 2_665 . . 2_665 ?
O3 O4 P1 O2 56.7(8) 2_665 . . . ?
O1 O4 P1 O2 -67.0(7) 2_665 . . . ?
O2 O4 P1 O2 180.000(2) 2_665 . . . ?
Mo3 O4 P1 O2 64.3(10) 2_665 . . . ?
Mo1 O4 P1 O2 -64.2(10) 2_665 . . . ?
O3 O4 P1 O1 -56.4(7) 2_665 . . . ?
O1 O4 P1 O1 180.000(2) 2_665 . . . ?
O2 O4 P1 O1 67.0(7) 2_665 . . . ?
Mo3 O4 P1 O1 -48.7(10) 2_665 . . . ?
Mo1 O4 P1 O1 -177.3(6) 2_665 . . . ?
O3 O4 P1 O1 123.6(7) 2_665 . . 2_665 ?
O2 O4 P1 O1 -113.0(7) 2_665 . . 2_665 ?
Mo3 O4 P1 O1 131.3(10) 2_665 . . 2_665 ?
Mo1 O4 P1 O1 2.7(6) 2_665 . . 2_665 ?
O4 O2 P1 O3 -125.3(8) 2_665 . . 2_665 ?
Mo2 O2 P1 O3 -123.0(11) . . . 2_665 ?
Mo4 O2 P1 O3 5.4(7) 2_665 . . 2_665 ?
O3 O2 P1 O3 180.000(1) 2_665 . . . ?
O4 O2 P1 O3 54.7(8) 2_665 . . . ?
Mo2 O2 P1 O3 57.0(11) . . . . ?
Mo4 O2 P1 O3 -174.6(7) 2_665 . . . ?
O3 O2 P1 O4 -54.7(8) 2_665 . . . ?
O4 O2 P1 O4 180.000(2) 2_665 . . . ?
Mo2 O2 P1 O4 -177.7(8) . . . . ?
Mo4 O2 P1 O4 -49.3(10) 2_665 . . . ?
O3 O2 P1 O4 125.3(8) 2_665 . . 2_665 ?
Mo2 O2 P1 O4 2.3(8) . . . 2_665 ?
Mo4 O2 P1 O4 130.7(10) 2_665 . . 2_665 ?
O3 O2 P1 O2 -143(100) 2_665 . . 2_665 ?
O4 O2 P1 O2 92(100) 2_665 . . 2_665 ?
Mo2 O2 P1 O2 94(100) . . . 2_665 ?
Mo4 O2 P1 O2 -138(100) 2_665 . . 2_665 ?
O3 O2 P1 O1 64.3(7) 2_665 . . . ?
O4 O2 P1 O1 -60.9(7) 2_665 . . . ?
Mo2 O2 P1 O1 -58.7(10) . . . . ?
Mo4 O2 P1 O1 69.7(9) 2_665 . . . ?
O3 O2 P1 O1 -115.7(7) 2_665 . . 2_665 ?
O4 O2 P1 O1 119.1(7) 2_665 . . 2_665 ?
Mo2 O2 P1 O1 121.3(10) . . . 2_665 ?
Mo4 O2 P1 O1 -110.3(9) 2_665 . . 2_665 ?
O4 O1 P1 O3 126.6(7) 2_665 . . 2_665 ?
Mo1 O1 P1 O3 129.4(8) . . . 2_665 ?
Mo6 O1 P1 O3 1.5(6) . . . 2_665 ?
Mo5 O1 P1 O3 -112.8(7) . . . 2_665 ?
O4 O1 P1 O3 -53.4(7) 2_665 . . . ?
O3 O1 P1 O3 180.000(1) 2_665 . . . ?
Mo1 O1 P1 O3 -50.6(8) . . . . ?
Mo6 O1 P1 O3 -178.5(6) . . . . ?
Mo5 O1 P1 O3 67.2(7) . . . . ?
O4 O1 P1 O4 180.000(3) 2_665 . . . ?
O3 O1 P1 O4 53.4(7) 2_665 . . . ?
Mo1 O1 P1 O4 -177.1(6) . . . . ?
Mo6 O1 P1 O4 55.0(8) . . . . ?
Mo5 O1 P1 O4 -59.4(8) . . . . ?
O3 O1 P1 O4 -126.6(7) 2_665 . . 2_665 ?
Mo1 O1 P1 O4 2.9(6) . . . 2_665 ?
Mo6 O1 P1 O4 -125.0(8) . . . 2_665 ?
Mo5 O1 P1 O4 120.6(8) . . . 2_665 ?
O4 O1 P1 O2 -116.4(8) 2_665 . . 2_665 ?
O3 O1 P1 O2 117.1(7) 2_665 . . 2_665 ?
Mo1 O1 P1 O2 -113.5(8) . . . 2_665 ?
Mo6 O1 P1 O2 118.6(8) . . . 2_665 ?
Mo5 O1 P1 O2 4.2(6) . . . 2_665 ?
O4 O1 P1 O2 63.6(8) 2_665 . . . ?
O3 O1 P1 O2 -62.9(7) 2_665 . . . ?
Mo1 O1 P1 O2 66.5(8) . . . . ?
Mo6 O1 P1 O2 -61.4(8) . . . . ?
Mo5 O1 P1 O2 -175.8(6) . . . . ?
O4 O1 P1 O1 38(100) 2_665 . . 2_665 ?
O3 O1 P1 O1 -88(100) 2_665 . . 2_665 ?
Mo1 O1 P1 O1 41(100) . . . 2_665 ?
Mo6 O1 P1 O1 -87(100) . . . 2_665 ?
Mo5 O1 P1 O1 159(100) . . . 2_665 ?
O25 O26 P2 O26 -75(100) 2_766 . . 2_766 ?
O23 O26 P2 O26 49(100) 2_766 . . 2_766 ?
O24 O26 P2 O26 163(100) 2_766 . . 2_766 ?
Mo12 O26 P2 O26 -78(100) 2_766 . . 2_766 ?
O23 O26 P2 O25 124.3(9) 2_766 . . 2_766 ?
O24 O26 P2 O25 -122.4(9) 2_766 . . 2_766 ?
Mo12 O26 P2 O25 -2.9(7) 2_766 . . 2_766 ?
O25 O26 P2 O25 180.000(5) 2_766 . . . ?
O23 O26 P2 O25 -55.7(9) 2_766 . . . ?
O24 O26 P2 O25 57.6(9) 2_766 . . . ?
Mo12 O26 P2 O25 177.1(7) 2_766 . . . ?
O25 O26 P2 O23 55.7(9) 2_766 . . . ?
O23 O26 P2 O23 180.000(2) 2_766 . . . ?
O24 O26 P2 O23 -66.7(9) 2_766 . . . ?
Mo12 O26 P2 O23 52.8(10) 2_766 . . . ?
O25 O26 P2 O23 -124.3(9) 2_766 . . 2_766 ?
O24 O26 P2 O23 113.3(9) 2_766 . . 2_766 ?
Mo12 O26 P2 O23 -127.2(10) 2_766 . . 2_766 ?
O25 O26 P2 O24 122.4(9) 2_766 . . 2_766 ?
O23 O26 P2 O24 -113.3(9) 2_766 . . 2_766 ?
Mo12 O26 P2 O24 119.5(10) 2_766 . . 2_766 ?
O25 O26 P2 O24 -57.6(9) 2_766 . . . ?
O23 O26 P2 O24 66.7(9) 2_766 . . . ?
O24 O26 P2 O24 180.000(9) 2_766 . . . ?
Mo12 O26 P2 O24 -60.5(10) 2_766 . . . ?
O26 O25 P2 O26 180.000(6) 2_766 . . . ?
Mo12 O25 P2 O26 176.9(8) . . . . ?
Mo12 O25 P2 O26 -3.1(8) . . . 2_766 ?
O26 O25 P2 O25 62(100) 2_766 . . 2_766 ?
Mo12 O25 P2 O25 59(100) . . . 2_766 ?
O26 O25 P2 O23 -51.6(8) 2_766 . . . ?
Mo12 O25 P2 O23 -54.7(11) . . . . ?
O26 O25 P2 O23 128.4(8) 2_766 . . 2_766 ?
Mo12 O25 P2 O23 125.3(11) . . . 2_766 ?
O26 O25 P2 O24 -125.7(8) 2_766 . . 2_766 ?
Mo12 O25 P2 O24 -128.8(11) . . . 2_766 ?
O26 O25 P2 O24 54.3(8) 2_766 . . . ?
Mo12 O25 P2 O24 51.2(11) . . . . ?
O26 O23 P2 O26 180.000(2) 2_766 . . . ?
Mo7 O23 P2 O26 177.2(8) . . . . ?
Mo9 O23 P2 O26 -49.3(11) . . . . ?
Mo7 O23 P2 O26 -2.8(8) . . . 2_766 ?
Mo9 O23 P2 O26 130.7(11) . . . 2_766 ?
O26 O23 P2 O25 -128.5(9) 2_766 . . 2_766 ?
Mo7 O23 P2 O25 -131.3(11) . . . 2_766 ?
Mo9 O23 P2 O25 2.2(8) . . . 2_766 ?
O26 O23 P2 O25 51.5(9) 2_766 . . . ?
Mo7 O23 P2 O25 48.7(11) . . . . ?
Mo9 O23 P2 O25 -177.8(8) . . . . ?
O26 O23 P2 O23 -77(100) 2_766 . . 2_766 ?
Mo7 O23 P2 O23 -79(100) . . . 2_766 ?
Mo9 O23 P2 O23 54(100) . . . 2_766 ?
O26 O23 P2 O24 120.8(8) 2_766 . . 2_766 ?
Mo7 O23 P2 O24 118.0(10) . . . 2_766 ?
Mo9 O23 P2 O24 -108.5(9) . . . 2_766 ?
O26 O23 P2 O24 -59.2(8) 2_766 . . . ?
Mo7 O23 P2 O24 -62.0(10) . . . . ?
Mo9 O23 P2 O24 71.5(9) . . . . ?
O26 O24 P2 O26 180.000(11) 2_766 . . . ?
Mo11 O24 P2 O26 -179.1(8) . . . . ?
Mo10 O24 P2 O26 50.8(10) . . . . ?
Mo11 O24 P2 O26 0.9(8) . . . 2_766 ?
Mo10 O24 P2 O26 -129.2(10) . . . 2_766 ?
O26 O24 P2 O25 126.9(8) 2_766 . . 2_766 ?
Mo11 O24 P2 O25 127.8(11) . . . 2_766 ?
Mo10 O24 P2 O25 -2.3(7) . . . 2_766 ?
O26 O24 P2 O25 -53.1(8) 2_766 . . . ?
Mo11 O24 P2 O25 -52.2(11) . . . . ?
Mo10 O24 P2 O25 177.7(7) . . . . ?
O26 O24 P2 O23 57.8(7) 2_766 . . . ?
Mo11 O24 P2 O23 58.8(10) . . . . ?
Mo10 O24 P2 O23 -71.4(8) . . . . ?
O26 O24 P2 O23 -122.2(7) 2_766 . . 2_766 ?
Mo11 O24 P2 O23 -121.2(10) . . . 2_766 ?
Mo10 O24 P2 O23 108.6(8) . . . 2_766 ?
O26 O24 P2 O24 -130(100) 2_766 . . 2_766 ?
Mo11 O24 P2 O24 -129(100) . . . 2_766 ?
Mo10 O24 P2 O24 101(100) . . . 2_766 ?
Gd1 O45 P3 O54 125(2) . . . . ?
Gd1 O45 P3 O53 -115(2) . . . . ?
Gd1 O45 P3 C1 -6(3) . . . . ?
C5 O54 P3 O45 31(2) . . . . ?
C5 O54 P3 O53 -87(2) . . . . ?
C5 O54 P3 C1 164(2) . . . . ?
C3 O53 P3 O45 -173.3(18) . . . . ?
C3 O53 P3 O54 -50(2) . . . . ?
C3 O53 P3 C1 66(2) . . . . ?
Gd1 O46 P4 O55 111.3(18) . . . . ?
Gd1 O46 P4 O56 -125.0(17) . . . . ?
Gd1 O46 P4 C2 -14(2) . . . . ?
C7 O55 P4 O46 34(2) . . . . ?
C7 O55 P4 O56 -89.2(18) . . . . ?
C7 O55 P4 C2 161.1(17) . . . . ?
C9 O56 P4 O46 -169.1(15) . . . . ?
C9 O56 P4 O55 -40.6(18) . . . . ?
C9 O56 P4 C2 73.2(17) . . . . ?
Gd1 O47 P5 O57 -107.3(18) . . . . ?
Gd1 O47 P5 O58 131.2(18) . . . . ?
Gd1 O47 P5 C11 14(2) . . . . ?
C13 O57 P5 O47 -174.3(15) . . . . ?
C13 O57 P5 O58 -49.8(16) . . . . ?
C13 O57 P5 C11 59.2(16) . . . . ?
C15 O58 P5 O47 25.3(19) . . . . ?
C15 O58 P5 O57 -95.9(17) . . . . ?
C15 O58 P5 C11 150.9(17) . . . . ?
Gd1 O48 P6 O59 115.4(19) . . . . ?
Gd1 O48 P6 O60 -123.9(19) . . . . ?
Gd1 O48 P6 C12 -9(2) . . . . ?
C17 O59 P6 O48 7(2) . . . . ?
C17 O59 P6 O60 -116.4(18) . . . . ?
C17 O59 P6 C12 136.2(17) . . . . ?
C19 O60 P6 O48 -84.8(18) . . . . ?
C19 O60 P6 O59 40.3(18) . . . . ?
C19 O60 P6 C12 151.3(17) . . . . ?
Gd1 O49 P7 O62 138.9(18) . . . . ?
Gd1 O49 P7 O61 -97.2(19) . . . . ?
Gd1 O49 P7 C21 14(2) . . . . ?
C25 O62 P7 O49 26(2) . . . . ?
C25 O62 P7 O61 -96(2) . . . . ?
C25 O62 P7 C21 156.8(19) . . . . ?
C23 O61 P7 O49 -173.6(16) . . . . ?
C23 O61 P7 O62 -45.5(19) . . . . ?
C23 O61 P7 C21 64.0(19) . . . . ?
Gd1 O50 P8 O63 105.8(19) . . . . ?
Gd1 O50 P8 O64 -134.0(18) . . . . ?
Gd1 O50 P8 C22 -19(2) . . . . ?
C27 O63 P8 O50 41.5(18) . . . . ?
C27 O63 P8 O64 -78.0(17) . . . . ?
C27 O63 P8 C22 169.7(16) . . . . ?
C29 O64 P8 O50 -171.7(16) . . . . ?
C29 O64 P8 O63 -48.0(18) . . . . ?
C29 O64 P8 C22 66.3(17) . . . . ?
Gd1 O51 P9 O66 150.2(17) . . . . ?
Gd1 O51 P9 O65 -85.0(19) . . . . ?
Gd1 O51 P9 C31 35(2) . . . . ?
C35 O66 P9 O51 50.9(19) . . . . ?
C35 O66 P9 O65 -74.5(18) . . . . ?
C35 O66 P9 C31 174.3(16) . . . . ?
C33 O65 P9 O51 -178.4(18) . . . . ?
C33 O65 P9 O66 -49(2) . . . . ?
C33 O65 P9 C31 57(2) . . . . ?
Gd1 O52 P10 O67 121(2) . . . . ?
Gd1 O52 P10 O68 -116.4(19) . . . . ?
Gd1 O52 P10 C32 -8(2) . . . . ?
C37 O67 P10 O52 17(2) . . . . ?
C37 O67 P10 O68 -103.0(19) . . . . ?
C37 O67 P10 C32 150.8(18) . . . . ?
C39 O68 P10 O52 -157.5(18) . . . . ?
C39 O68 P10 O67 -28(2) . . . . ?
C39 O68 P10 C32 82(2) . . . . ?
O45 P3 C1 C2 65.4(17) . . . . ?
O54 P3 C1 C2 -66.8(17) . . . . ?
O53 P3 C1 C2 178.3(14) . . . . ?
P3 C1 C2 P4 -99.7(16) . . . . ?
O46 P4 C2 C1 68.2(18) . . . . ?
O55 P4 C2 C1 -61.8(18) . . . . ?
O56 P4 C2 C1 -176.4(15) . . . . ?
P3 O53 C3 C4 143(2) . . . . ?
P3 O54 C5 C6 167(2) . . . . ?
P4 O55 C7 C8 -178.1(18) . . . . ?
P4 O56 C9 C10 -158.9(16) . . . . ?
O47 P5 C11 C12 59.7(17) . . . . ?
O57 P5 C11 C12 -178.5(13) . . . . ?
O58 P5 C11 C12 -64.3(15) . . . . ?
P5 C11 C12 P6 -92.4(16) . . . . ?
O48 P6 C12 C11 57.5(17) . . . . ?
O59 P6 C12 C11 -70.5(16) . . . . ?
O60 P6 C12 C11 178.4(14) . . . . ?
P5 O57 C13 C14 166.3(15) . . . . ?
P5 O58 C15 C16 -173.0(17) . . . . ?
P6 O59 C17 C18 -141.1(16) . . . . ?
P6 O60 C19 C20 -175.4(16) . . . . ?
O49 P7 C21 C22 56.4(18) . . . . ?
O62 P7 C21 C22 -74.4(17) . . . . ?
O61 P7 C21 C22 171.4(15) . . . . ?
P7 C21 C22 P8 -93.4(17) . . . . ?
O50 P8 C22 C21 65.1(18) . . . . ?
O63 P8 C22 C21 -62.9(17) . . . . ?
O64 P8 C22 C21 -177.9(15) . . . . ?
P7 O61 C23 C24 -180.0(16) . . . . ?
P7 O62 C25 C26 104(3) . . . . ?
P8 O63 C27 C28 154.5(18) . . . . ?
P8 O64 C29 C30 160.2(16) . . . . ?
O51 P9 C31 C32 47(2) . . . . ?
O66 P9 C31 C32 -77.6(17) . . . . ?
O65 P9 C31 C32 169.1(16) . . . . ?
P9 C31 C32 P10 -94.2(19) . . . . ?
O52 P10 C32 C31 65(2) . . . . ?
O67 P10 C32 C31 -71(2) . . . . ?
O68 P10 C32 C31 176.7(17) . . . . ?
P9 O65 C33 C34 156.1(19) . . . . ?
P9 O66 C35 C36 -92(2) . . . . ?
P10 O67 C37 C38 132(2) . . . . ?
P10 O68 C39 C40 -174.0(17) . . . . ?
